data_7038204
loop_
_publ_author_name
'Nishino, Toshio'
'Yamada, Yasuyuki'
'Akine, Shigehisa'
'Sugimoto, Kunihisa'
'Tanaka, Kentaro'

_publ_section_title
;
 Kinetically &quot;locked&quot; metallomacrocycle.
;
_journal_issue 9
_journal_name_full 'Dalton transactions (Cambridge, England : 2003)'
_journal_page_first 3831
_journal_page_last 3837
_journal_paper_doi 10.1039/c5dt04635a
_journal_volume 45
_journal_year 2016
_chemical_formula_moiety 'C238 H268 Cl12 Co4 F24 N16 O20 P4'
_chemical_formula_sum 'C238 H268 Cl12 Co4 F24 N16 O20 P4'
_chemical_formula_weight 4913.67
_chemical_name_common Co4L4macrocycle
_space_group_crystal_system triclinic
_space_group_IT_number 2
_space_group_name_Hall '-P 1'
_space_group_name_H-M_alt 'P -1'
_symmetry_space_group_name_Hall '-P 1'
_symmetry_space_group_name_H-M 'P -1'
_atom_sites_solution_hydrogens geom
_audit_creation_method SHELXL-2014/7
_audit_update_record
;
2016-01-04 deposited with the CCDC.
2016-01-07 downloaded from the CCDC.
;
_cell_angle_alpha 85.578(6)
_cell_angle_beta 87.291(6)
_cell_angle_gamma 74.752(5)
_cell_formula_units_Z 1
_cell_length_a 13.109(5)
_cell_length_b 21.430(7)
_cell_length_c 27.645(10)
_cell_measurement_reflns_used 62283
_cell_measurement_temperature 296(2)
_cell_measurement_theta_max 25.507
_cell_measurement_theta_min 2.471
_cell_volume 7468(5)
_computing_cell_refinement 'Rapid Auto'
_computing_data_collection 'Rapid Auto'
_computing_data_reduction 'Rapid Auto'
_computing_molecular_graphics Mercury
_computing_publication_material Mercury
_computing_structure_refinement 'SHELXL-2014/7 (Sheldrick, 2014)'
_computing_structure_solution Sir92
_diffrn_ambient_temperature 296(2)
_diffrn_measured_fraction_theta_full 0.984
_diffrn_measured_fraction_theta_max 0.978
_diffrn_measurement_device_type 'Rigaku Mercury'
_diffrn_radiation_wavelength 0.689
_diffrn_reflns_av_R_equivalents 0.0899
_diffrn_reflns_av_unetI/netI 0.1667
_diffrn_reflns_laue_measured_fraction_full 0.984
_diffrn_reflns_laue_measured_fraction_max 0.978
_diffrn_reflns_limit_h_max 16
_diffrn_reflns_limit_h_min -14
_diffrn_reflns_limit_k_max 26
_diffrn_reflns_limit_k_min -26
_diffrn_reflns_limit_l_max 34
_diffrn_reflns_limit_l_min -32
_diffrn_reflns_number 62283
_diffrn_reflns_point_group_measured_fraction_full 0.984
_diffrn_reflns_point_group_measured_fraction_max 0.978
_diffrn_reflns_theta_full 24.419
_diffrn_reflns_theta_max 25.507
_diffrn_reflns_theta_min 2.471
_exptl_absorpt_coefficient_mu 0.414
_exptl_crystal_colour orange
_exptl_crystal_density_diffrn 1.093
_exptl_crystal_description block
_exptl_crystal_F_000 2556
_exptl_crystal_size_max 0.100
_exptl_crystal_size_mid 0.100
_exptl_crystal_size_min 0.100
_refine_diff_density_max 0.468
_refine_diff_density_min -0.479
_refine_diff_density_rms 0.081
_refine_ls_extinction_method none
_refine_ls_goodness_of_fit_ref 1.147
_refine_ls_hydrogen_treatment constr
_refine_ls_matrix_type full
_refine_ls_number_parameters 2551
_refine_ls_number_reflns 29870
_refine_ls_number_restraints 2647
_refine_ls_restrained_S_all 1.202
_refine_ls_R_factor_all 0.2495
_refine_ls_R_factor_gt 0.0990
_refine_ls_shift/su_max 0.001
_refine_ls_shift/su_mean 0.000
_refine_ls_structure_factor_coef Fsqd
_refine_ls_weighting_details 'w=1/[\s^2^(Fo^2^)+(0.1000P)^2^] where P=(Fo^2^+2Fc^2^)/3'
_refine_ls_weighting_scheme calc
_refine_ls_wR_factor_gt 0.2382
_refine_ls_wR_factor_ref 0.2892
_reflns_Friedel_coverage 0.000
_reflns_number_gt 9693
_reflns_number_total 29870
_reflns_threshold_expression F^2^>2.0\s(F^2^)
_cod_data_source_file c5dt04635a2.cif
_cod_data_source_block Co4L4macrocycle
_cod_depositor_comments 'Adding full bibliography for 7038204.cif.'
_cod_original_cell_volume 7467(4)
_cod_database_code 7038204
_shelx_shelxl_version_number 2014/7
_shelx_space_group_comment
;
The symmetry employed for this shelxl refinement is uniquely defined
by the following loop, which should always be used as a source of
symmetry information in preference to the above space-group names.
They are only intended as comments.
;
_shelx_estimated_absorpt_t_min 0.960
_shelx_estimated_absorpt_t_max 0.960

loop_
_space_group_symop_operation_xyz
'x, y, z'
'-x, -y, -z'

loop_
_atom_site_label
_atom_site_type_symbol
_atom_site_fract_x
_atom_site_fract_y
_atom_site_fract_z
_atom_site_U_iso_or_equiv
_atom_site_adp_type
_atom_site_occupancy
_atom_site_site_symmetry_order
_atom_site_calc_flag
_atom_site_refinement_flags_posn
_atom_site_refinement_flags_adp
_atom_site_refinement_flags_occupancy
_atom_site_disorder_assembly
_atom_site_disorder_group
Co1 Co 0.61387(6) 0.79879(4) 0.85832(2) 0.0915(3) Uani 1 1 d . . . . .
Co2 Co 1.27613(5) 0.73210(4) 0.39906(2) 0.0821(3) Uani 1 1 d . U . . .
O1 O -0.3607(3) 1.27926(17) 0.65731(13) 0.0896(11) Uani 1 1 d . . . . .
C1 C -0.3342(5) 1.2519(3) 0.6986(2) 0.0994(18) Uani 1 1 d . U . . .
C2 C -0.2406(5) 1.2067(3) 0.7072(2) 0.117(2) Uani 1 1 d . . . . .
H1 H -0.2302 1.1889 0.7389 0.141 Uiso 1 1 calc R U . . .
C3 C -0.1603(4) 1.1848(3) 0.6740(2) 0.0851(16) Uani 1 1 d . . . . .
O2 O -0.1639(3) 1.20587(16) 0.62944(12) 0.0842(10) Uani 1 1 d . . . . .
N1 N 0.0716(3) 1.0320(2) 0.79113(16) 0.0935(14) Uani 1 1 d . U . . .
C4 C 0.0425(4) 1.0654(3) 0.74714(19) 0.0841(16) Uani 1 1 d . . . . .
C5 C -0.0507(4) 1.1065(3) 0.7342(2) 0.0885(16) Uani 1 1 d . . . . .
H2 H -0.1076 1.1141 0.7563 0.106 Uiso 1 1 calc R U . . .
C6 C -0.0614(4) 1.1372(3) 0.68857(19) 0.0833(16) Uani 1 1 d . . . . .
C7 C 0.0218(5) 1.1226(3) 0.6546(2) 0.107(2) Uani 1 1 d . . . . .
H3 H 0.0136 1.1419 0.6233 0.128 Uiso 1 1 calc R U . . .
C8 C 0.1156(5) 1.0799(3) 0.6672(2) 0.116(2) Uani 1 1 d . . . . .
H4 H 0.1707 1.0699 0.6443 0.139 Uiso 1 1 calc R U . . .
C9 C 0.1289(4) 1.0509(3) 0.7152(2) 0.0886(16) Uani 1 1 d . . . . .
C10 C 0.2125(4) 1.0076(3) 0.73994(18) 0.0843(16) Uani 1 1 d . . . . .
C11 C 0.3174(5) 0.9770(3) 0.7273(2) 0.114(2) Uani 1 1 d . . . . .
H5 H 0.3439 0.9829 0.6960 0.137 Uiso 1 1 calc R U . . .
C12 C 0.3794(5) 0.9387(3) 0.7615(2) 0.109(2) Uani 1 1 d . . . . .
H6 H 0.4493 0.9189 0.7531 0.131 Uiso 1 1 calc R U . . .
C13 C 0.3433(4) 0.9276(3) 0.80858(19) 0.0842(16) Uani 1 1 d . . . . .
C14 C 0.2397(4) 0.9573(3) 0.82135(19) 0.0892(17) Uani 1 1 d . . . . .
H7 H 0.2133 0.9504 0.8526 0.107 Uiso 1 1 calc R U . . .
C15 C 0.1756(4) 0.9974(3) 0.78685(19) 0.0816(15) Uani 1 1 d . . . . .
C16 C 0.4152(4) 0.8850(3) 0.84406(19) 0.0861(16) Uani 1 1 d . . . . .
O3 O 0.5080(3) 0.86089(17) 0.82644(11) 0.0912(11) Uani 1 1 d . . . . .
C17 C 0.3861(5) 0.8744(3) 0.8913(2) 0.117(2) Uani 1 1 d . . . . .
H8 H 0.3172 0.8950 0.9007 0.141 Uiso 1 1 calc R U . . .
C18 C 0.4489(5) 0.8361(3) 0.92659(19) 0.0991(18) Uani 1 1 d . U . . .
O4 O 0.5431(3) 0.80347(18) 0.91808(11) 0.0978(12) Uani 1 1 d . . . . .
C19 C -0.4231(5) 1.2637(4) 0.7356(2) 0.076(3) Uani 0.6 1 d G U P A 1
C20 C -0.4964(7) 1.3238(4) 0.7314(3) 0.106(4) Uani 0.6 1 d G U P A 1
H9 H -0.4948 1.3517 0.7041 0.128 Uiso 0.6 1 calc R U P A 1
C21 C -0.5721(6) 1.3422(4) 0.7681(3) 0.139(5) Uani 0.6 1 d G U P A 1
H10 H -0.6211 1.3824 0.7654 0.167 Uiso 0.6 1 calc R U P A 1
C22 C -0.5745(6) 1.3005(5) 0.8090(3) 0.152(5) Uani 0.6 1 d G U P A 1
H11 H -0.6251 1.3128 0.8336 0.182 Uiso 0.6 1 calc R U P A 1
C23 C -0.5012(7) 1.2404(4) 0.8132(2) 0.144(4) Uani 0.6 1 d G U P A 1
H12 H -0.5027 1.2125 0.8405 0.173 Uiso 0.6 1 calc R U P A 1
C24 C -0.4255(6) 1.2220(3) 0.7764(3) 0.111(3) Uani 0.6 1 d G U P A 1
H13 H -0.3764 1.1818 0.7792 0.133 Uiso 0.6 1 calc R U P A 1
C25 C -0.3945(10) 1.2878(6) 0.7417(4) 0.078(4) Uani 0.4 1 d G U P A 2
C26 C -0.4693(12) 1.3467(6) 0.7334(4) 0.125(6) Uani 0.4 1 d G U P A 2
H14 H -0.4729 1.3687 0.7029 0.150 Uiso 0.4 1 calc R U P A 2
C27 C -0.5389(11) 1.3725(6) 0.7706(6) 0.148(7) Uani 0.4 1 d G U P A 2
H15 H -0.5890 1.4119 0.7651 0.177 Uiso 0.4 1 calc R U P A 2
C28 C -0.5336(10) 1.3396(7) 0.8161(5) 0.155(7) Uani 0.4 1 d G U P A 2
H16 H -0.5801 1.3569 0.8411 0.186 Uiso 0.4 1 calc R U P A 2
C29 C -0.4587(12) 1.2807(7) 0.8244(4) 0.159(7) Uani 0.4 1 d G U P A 2
H17 H -0.4551 1.2586 0.8549 0.191 Uiso 0.4 1 calc R U P A 2
C30 C -0.3891(10) 1.2548(6) 0.7872(5) 0.140(7) Uani 0.4 1 d G U P A 2
H18 H -0.3390 1.2154 0.7927 0.169 Uiso 0.4 1 calc R U P A 2
C31 C 0.4175(13) 0.8352(8) 0.9787(4) 0.049(4) Uani 0.35 1 d G U P B 1
C32 C 0.3243(13) 0.8760(7) 0.9960(6) 0.075(6) Uani 0.35 1 d G U P B 1
H19 H 0.2819 0.9070 0.9750 0.089 Uiso 0.35 1 calc R U P B 1
C33 C 0.2945(10) 0.8705(7) 1.0448(6) 0.079(6) Uani 0.35 1 d G U P B 1
H20 H 0.2322 0.8978 1.0563 0.095 Uiso 0.35 1 calc R U P B 1
C34 C 0.3578(10) 0.8242(7) 1.0762(4) 0.071(5) Uani 0.35 1 d G U P B 1
H21 H 0.3379 0.8205 1.1088 0.085 Uiso 0.35 1 calc R U P B 1
C35 C 0.4510(10) 0.7834(6) 1.0589(4) 0.081(5) Uani 0.35 1 d G U P B 1
H22 H 0.4933 0.7524 1.0800 0.097 Uiso 0.35 1 calc R U P B 1
C36 C 0.4808(10) 0.7889(6) 1.0102(5) 0.065(5) Uani 0.35 1 d G U P B 1
H23 H 0.5431 0.7616 0.9986 0.078 Uiso 0.35 1 calc R U P B 1
C37 C 0.4314(18) 0.8552(10) 0.9805(5) 0.073(6) Uani 0.25 1 d G U P B 2
C38 C 0.3316(16) 0.8903(10) 0.9958(7) 0.092(7) Uani 0.25 1 d G U P B 2
H24 H 0.2824 0.9121 0.9730 0.110 Uiso 0.25 1 calc R U P B 2
C39 C 0.3055(12) 0.8927(9) 1.0450(8) 0.097(7) Uani 0.25 1 d G U P B 2
H25 H 0.2387 0.9161 1.0552 0.117 Uiso 0.25 1 calc R U P B 2
C40 C 0.3791(14) 0.8600(9) 1.0790(5) 0.091(7) Uani 0.25 1 d G U P B 2
H26 H 0.3616 0.8616 1.1120 0.109 Uiso 0.25 1 calc R U P B 2
C41 C 0.4788(13) 0.8249(8) 1.0637(5) 0.100(6) Uani 0.25 1 d G U P B 2
H27 H 0.5280 0.8031 1.0865 0.120 Uiso 0.25 1 calc R U P B 2
C42 C 0.5050(12) 0.8226(8) 1.0145(6) 0.087(6) Uani 0.25 1 d G U P B 2
H28 H 0.5717 0.7991 1.0043 0.105 Uiso 0.25 1 calc R U P B 2
C43 C 0.3989(11) 0.8145(6) 0.9761(4) 0.063(4) Uani 0.4 1 d G U P B 3
C44 C 0.3079(10) 0.8556(5) 0.9950(5) 0.080(5) Uani 0.4 1 d G U P B 3
H29 H 0.2688 0.8903 0.9757 0.095 Uiso 0.4 1 calc R U P B 3
C45 C 0.2753(9) 0.8449(6) 1.0428(5) 0.096(5) Uani 0.4 1 d G U P B 3
H30 H 0.2144 0.8724 1.0554 0.115 Uiso 0.4 1 calc R U P B 3
C46 C 0.3337(10) 0.7930(6) 1.0717(4) 0.113(6) Uani 0.4 1 d G U P B 3
H31 H 0.3119 0.7858 1.1036 0.136 Uiso 0.4 1 calc R U P B 3
C47 C 0.4247(10) 0.7519(5) 1.0527(4) 0.107(5) Uani 0.4 1 d G U P B 3
H32 H 0.4637 0.7172 1.0721 0.128 Uiso 0.4 1 calc R U P B 3
C48 C 0.4573(8) 0.7626(5) 1.0049(4) 0.090(5) Uani 0.4 1 d G U P B 3
H33 H 0.5181 0.7351 0.9923 0.108 Uiso 0.4 1 calc R U P B 3
O5 O 0.7152(3) 0.73519(19) 0.89066(12) 0.1100(13) Uani 1 1 d . . . . .
C49 C 0.8003(5) 0.7023(3) 0.8713(2) 0.121(2) Uani 1 1 d . U . . .
C50 C 0.8322(5) 0.7129(3) 0.8245(2) 0.131(3) Uani 1 1 d . . . . .
H34 H 0.8980 0.6876 0.8148 0.157 Uiso 1 1 calc R U . . .
C51 C 0.7776(4) 0.7569(3) 0.79012(19) 0.0887(16) Uani 1 1 d . . . . .
O6 O 0.6874(3) 0.79512(18) 0.79878(11) 0.0932(11) Uani 1 1 d . . . . .
N2 N 1.0676(3) 0.7141(2) 0.66623(14) 0.0806(12) Uani 1 1 d . U . . .
C52 C 0.9664(4) 0.7389(2) 0.68409(19) 0.0761(14) Uani 1 1 d . . . . .
C53 C 0.9290(4) 0.7338(2) 0.73080(18) 0.0826(15) Uani 1 1 d . . . . .
H35 H 0.9738 0.7121 0.7553 0.099 Uiso 1 1 calc R U . . .
C54 C 0.8222(4) 0.7620(3) 0.7409(2) 0.0862(16) Uani 1 1 d . . . . .
C55 C 0.7591(4) 0.7948(3) 0.7029(2) 0.105(2) Uani 1 1 d . . . . .
H36 H 0.6883 0.8146 0.7095 0.126 Uiso 1 1 calc R U . . .
C56 C 0.7977(4) 0.7990(3) 0.6560(2) 0.109(2) Uani 1 1 d . . . . .
H37 H 0.7538 0.8215 0.6315 0.131 Uiso 1 1 calc R U . . .
C57 C 0.9022(4) 0.7696(2) 0.64593(19) 0.0826(15) Uani 1 1 d . . . . .
C58 C 0.9678(4) 0.7618(3) 0.6029(2) 0.0877(16) Uani 1 1 d . . . . .
C59 C 0.9493(4) 0.7816(3) 0.5543(2) 0.111(2) Uani 1 1 d . . . . .
H38 H 0.8827 0.8058 0.5446 0.133 Uiso 1 1 calc R U . . .
C60 C 1.0317(4) 0.7646(3) 0.5206(2) 0.107(2) Uani 1 1 d . . . . .
H39 H 1.0199 0.7777 0.4880 0.128 Uiso 1 1 calc R U . . .
C61 C 1.1314(4) 0.7287(2) 0.53439(18) 0.0799(15) Uani 1 1 d . . . . .
C62 C 1.1504(4) 0.7099(2) 0.58294(19) 0.0816(15) Uani 1 1 d . . . . .
H40 H 1.2172 0.6862 0.5927 0.098 Uiso 1 1 calc R U . . .
C63 C 1.0685(4) 0.7268(2) 0.61654(18) 0.0732(14) Uani 1 1 d . . . . .
C64 C 1.2148(4) 0.7109(3) 0.49668(19) 0.0801(15) Uani 1 1 d . . . . .
O7 O 1.1923(3) 0.74284(17) 0.45550(13) 0.0899(11) Uani 1 1 d . . . . .
C65 C 1.3089(4) 0.6657(2) 0.50504(18) 0.0893(17) Uani 1 1 d . . . . .
H41 H 1.3179 0.6445 0.5358 0.107 Uiso 1 1 calc R U . . .
C66 C 1.3924(4) 0.6488(2) 0.4714(2) 0.0775(15) Uani 1 1 d . . . . .
O8 O 1.3885(2) 0.67125(17) 0.42747(12) 0.0865(10) Uani 1 1 d . . . . .
C67 C 0.8725(6) 0.6571(4) 0.9062(3) 0.134(4) Uani 0.7 1 d G U P C 1
C68 C 0.8336(6) 0.6461(5) 0.9529(3) 0.196(5) Uani 0.7 1 d G U P C 1
H42 H 0.7646 0.6673 0.9618 0.235 Uiso 0.7 1 calc R U P C 1
C69 C 0.8977(8) 0.6034(5) 0.9862(3) 0.251(7) Uani 0.7 1 d G U P C 1
H43 H 0.8717 0.5960 1.0174 0.302 Uiso 0.7 1 calc R U P C 1
C70 C 1.0008(8) 0.5716(5) 0.9728(3) 0.237(6) Uani 0.7 1 d G U P C 1
H44 H 1.0437 0.5430 0.9951 0.284 Uiso 0.7 1 calc R U P C 1
C71 C 1.0397(5) 0.5827(4) 0.9262(4) 0.208(5) Uani 0.7 1 d G U P C 1
H45 H 1.1087 0.5614 0.9173 0.250 Uiso 0.7 1 calc R U P C 1
C72 C 0.9756(6) 0.6254(4) 0.8929(3) 0.161(4) Uani 0.7 1 d G U P C 1
H46 H 1.0016 0.6328 0.8617 0.193 Uiso 0.7 1 calc R U P C 1
C73 C 0.8332(13) 0.6265(6) 0.8914(5) 0.111(6) Uani 0.3 1 d G U P C 2
C74 C 0.7811(10) 0.6052(8) 0.9317(6) 0.137(6) Uani 0.3 1 d G U P C 2
H47 H 0.7128 0.6282 0.9402 0.165 Uiso 0.3 1 calc R U P C 2
C75 C 0.8310(15) 0.5496(9) 0.9594(5) 0.159(7) Uani 0.3 1 d G U P C 2
H48 H 0.7961 0.5354 0.9864 0.191 Uiso 0.3 1 calc R U P C 2
C76 C 0.9330(15) 0.5152(7) 0.9468(6) 0.160(7) Uani 0.3 1 d G U P C 2
H49 H 0.9664 0.4779 0.9653 0.192 Uiso 0.3 1 calc R U P C 2
C77 C 0.9851(11) 0.5364(8) 0.9064(6) 0.144(7) Uani 0.3 1 d G U P C 2
H50 H 1.0534 0.5134 0.8979 0.173 Uiso 0.3 1 calc R U P C 2
C78 C 0.9352(13) 0.5920(8) 0.8787(5) 0.132(7) Uani 0.3 1 d G U P C 2
H51 H 0.9701 0.6062 0.8517 0.158 Uiso 0.3 1 calc R U P C 2
C79 C 1.4905(4) 0.6013(2) 0.48475(17) 0.0794(15) Uani 1 1 d D . . . .
C80 C 1.5226(5) 0.5860(3) 0.5317(2) 0.125(2) Uani 1 1 d D . . . .
H52 H 1.4791 0.6062 0.5566 0.150 Uiso 1 1 calc R U . . .
C81 C 1.6166(5) 0.5421(3) 0.5433(2) 0.140(3) Uani 1 1 d D . . . .
H53 H 1.6354 0.5317 0.5755 0.168 Uiso 1 1 calc R U . . .
C82 C 1.6820(5) 0.5138(3) 0.5068(3) 0.133(2) Uani 1 1 d D . . . .
H54 H 1.7471 0.4853 0.5141 0.159 Uiso 1 1 calc R U . . .
C83 C 1.6526(5) 0.5272(3) 0.4595(3) 0.150(3) Uani 1 1 d D . . . .
H55 H 1.6957 0.5066 0.4347 0.180 Uiso 1 1 calc R U . . .
C84 C 1.5585(4) 0.5716(3) 0.4493(2) 0.118(2) Uani 1 1 d D . . . .
H56 H 1.5401 0.5820 0.4170 0.142 Uiso 1 1 calc R U . . .
N3 N 0.6796(4) 0.8666(3) 0.8746(2) 0.1047(17) Uani 1 1 d . . . . .
C85 C 0.6813(6) 0.9167(5) 0.8431(3) 0.123(2) Uani 1 1 d . . . . .
H57 H 0.6493 0.9200 0.8133 0.147 Uiso 1 1 calc R U . . .
C86 C 0.7297(9) 0.9635(6) 0.8538(5) 0.164(3) Uani 1 1 d . . . . .
H58 H 0.7335 0.9978 0.8316 0.196 Uiso 1 1 calc R U . . .
C87 C 0.7717(9) 0.9573(8) 0.8985(7) 0.188(5) Uani 1 1 d . . . . .
H59 H 0.8035 0.9887 0.9071 0.226 Uiso 1 1 calc R U . . .
C88 C 0.7687(9) 0.9066(8) 0.9312(5) 0.177(5) Uani 1 1 d . . . . .
H60 H 0.7984 0.9032 0.9615 0.212 Uiso 1 1 calc R U . . .
C89 C 0.7216(7) 0.8613(5) 0.9186(3) 0.137(3) Uani 1 1 d . . . . .
H61 H 0.7184 0.8265 0.9403 0.165 Uiso 1 1 calc R U . . .
N4 N 0.5486(4) 0.7337(3) 0.8403(2) 0.1109(18) Uani 1 1 d . . . . .
C90 C 0.5157(6) 0.7349(4) 0.7946(3) 0.130(3) Uani 1 1 d . . . . .
H62 H 0.5263 0.7673 0.7721 0.156 Uiso 1 1 calc R U . . .
C91 C 0.4680(9) 0.6909(7) 0.7800(4) 0.178(4) Uani 1 1 d . . . . .
H63 H 0.4457 0.6936 0.7483 0.213 Uiso 1 1 calc R U . . .
C92 C 0.4534(11) 0.6432(8) 0.8121(7) 0.225(6) Uani 1 1 d . . . . .
H64 H 0.4224 0.6120 0.8024 0.270 Uiso 1 1 calc R U . . .
C93 C 0.4845(12) 0.6407(6) 0.8592(6) 0.218(5) Uani 1 1 d . . . . .
H65 H 0.4736 0.6082 0.8816 0.262 Uiso 1 1 calc R U . . .
C94 C 0.5320(7) 0.6869(6) 0.8731(4) 0.153(3) Uani 1 1 d . . . . .
H66 H 0.5524 0.6857 0.9050 0.183 Uiso 1 1 calc R U . . .
N5 N 1.3380(4) 0.7998(2) 0.41606(16) 0.1011(12) Uani 1 1 d . U . . .
C95 C 1.2753(6) 0.8541(3) 0.4337(2) 0.133(2) Uani 1 1 d . U . . .
H67 H 1.2026 0.8595 0.4369 0.159 Uiso 1 1 calc R U . . .
C96 C 1.3203(8) 0.9023(5) 0.4471(4) 0.180(3) Uani 1 1 d . U . . .
H68 H 1.2772 0.9388 0.4607 0.216 Uiso 1 1 calc R U . . .
C97 C 1.4215(10) 0.8974(5) 0.4410(4) 0.196(4) Uani 1 1 d . U . . .
H69 H 1.4510 0.9299 0.4494 0.235 Uiso 1 1 calc R U . . .
C98 C 1.4812(8) 0.8430(5) 0.4219(3) 0.172(3) Uani 1 1 d . U . . .
H70 H 1.5534 0.8385 0.4170 0.207 Uiso 1 1 calc R U . . .
C99 C 1.4402(5) 0.7944(4) 0.4096(2) 0.1207(18) Uani 1 1 d . U . . .
H71 H 1.4840 0.7577 0.3966 0.145 Uiso 1 1 calc R U . . .
N6 N 1.2161(4) 0.6637(2) 0.38291(16) 0.0886(14) Uani 1 1 d . . . . .
C100 C 1.1147(6) 0.6700(4) 0.3885(2) 0.116(2) Uani 1 1 d . . . . .
H72 H 1.0719 0.7075 0.4007 0.139 Uiso 1 1 calc R U . . .
C101 C 1.0691(7) 0.6220(6) 0.3765(4) 0.171(4) Uani 1 1 d . . . . .
H73 H 0.9970 0.6263 0.3811 0.205 Uiso 1 1 calc R U . . .
C102 C 1.1360(10) 0.5668(4) 0.3572(4) 0.168(4) Uani 1 1 d . . . . .
H74 H 1.1089 0.5342 0.3470 0.202 Uiso 1 1 calc R U . . .
C103 C 1.2400(8) 0.5621(4) 0.3538(3) 0.142(3) Uani 1 1 d . . . . .
H75 H 1.2865 0.5246 0.3432 0.170 Uiso 1 1 calc R U . . .
C104 C 1.2764(5) 0.6102(4) 0.3653(2) 0.0990(19) Uani 1 1 d . . . . .
H76 H 1.3484 0.6065 0.3609 0.119 Uiso 1 1 calc R U . . .
C105 C 0.0030(16) 1.0361(9) 0.8323(14) 0.133(6) Uani 0.5 1 d D U P D -1
H77 H 0.0431 1.0114 0.8592 0.160 Uiso 0.5 1 calc R U P D -1
H78 H -0.0514 1.0148 0.8259 0.160 Uiso 0.5 1 calc R U P D -1
C106 C -0.0521(10) 1.1036(8) 0.8487(12) 0.140(5) Uani 0.5 1 d D U P D -1
O9 O -0.1528(10) 1.1157(11) 0.8501(10) 0.220(8) Uani 0.5 1 d D U P D -1
N7 N 0.0003(11) 1.1409(7) 0.8646(8) 0.223(5) Uani 0.5 1 d D U P D -1
C107 C -0.0614(19) 1.2048(7) 0.8779(7) 0.251(6) Uani 0.5 1 d D U P D -1
H79 H -0.0240 1.2200 0.9021 0.301 Uiso 0.5 1 calc R U P D -1
H80 H -0.1288 1.2014 0.8922 0.301 Uiso 0.5 1 calc R U P D -1
C108 C -0.081(2) 1.2543(8) 0.8340(7) 0.271(8) Uani 0.5 1 d D U P D -1
H81 H -0.0136 1.2551 0.8181 0.325 Uiso 0.5 1 calc R U P D -1
H82 H -0.1229 1.2407 0.8109 0.325 Uiso 0.5 1 calc R U P D -1
C109 C -0.137(3) 1.3218(7) 0.8478(7) 0.304(9) Uani 0.5 1 d D U P D -1
H83 H -0.2058 1.3214 0.8624 0.365 Uiso 0.5 1 calc R U P D -1
H84 H -0.0967 1.3348 0.8718 0.365 Uiso 0.5 1 calc R U P D -1
C110 C -0.152(3) 1.3703(9) 0.8052(8) 0.379(13) Uani 0.5 1 d D U P D -1
H85 H -0.2002 1.3604 0.7830 0.455 Uiso 0.5 1 calc R U P D -1
H86 H -0.0849 1.3669 0.7881 0.455 Uiso 0.5 1 calc R U P D -1
C111 C -0.196(3) 1.4384(7) 0.8198(8) 0.332(12) Uani 0.5 1 d D U P D -1
H87 H -0.2429 1.4373 0.8479 0.399 Uiso 0.5 1 calc R U P D -1
H88 H -0.1378 1.4540 0.8298 0.399 Uiso 0.5 1 calc R U P D -1
C112 C -0.2534(19) 1.4847(8) 0.7832(9) 0.287(9) Uani 0.5 1 d D U P D -1
H89 H -0.3247 1.4796 0.7828 0.344 Uiso 0.5 1 calc R U P D -1
H90 H -0.2202 1.4735 0.7518 0.344 Uiso 0.5 1 calc R U P D -1
C113 C -0.261(2) 1.5546(8) 0.7885(8) 0.305(11) Uani 0.5 1 d D U P D -1
H91 H -0.2098 1.5581 0.8117 0.366 Uiso 0.5 1 calc R U P D -1
H92 H -0.3309 1.5756 0.8011 0.366 Uiso 0.5 1 calc R U P D -1
C114 C -0.241(3) 1.5891(11) 0.7404(10) 0.350(14) Uani 0.5 1 d D U P D -1
H93 H -0.2461 1.6338 0.7451 0.524 Uiso 0.5 1 calc R U P D -1
H94 H -0.1710 1.5690 0.7281 0.524 Uiso 0.5 1 calc R U P D -1
H95 H -0.2920 1.5864 0.7176 0.524 Uiso 0.5 1 calc R U P D -1
C115 C 0.1119(12) 1.1302(12) 0.8546(7) 0.258(8) Uani 0.5 1 d D U P D -1
H96 H 0.1241 1.1676 0.8355 0.310 Uiso 0.5 1 calc R U P D -1
H97 H 0.1358 1.0930 0.8351 0.310 Uiso 0.5 1 calc R U P D -1
C116 C 0.1761(13) 1.1188(18) 0.8987(7) 0.370(12) Uani 0.5 1 d D U P D -1
H98 H 0.1553 1.0859 0.9201 0.445 Uiso 0.5 1 calc R U P D -1
H99 H 0.1592 1.1585 0.9156 0.445 Uiso 0.5 1 calc R U P D -1
C117 C 0.2935(13) 1.0979(14) 0.8901(7) 0.358(11) Uani 0.5 1 d D U P D -1
H100 H 0.3115 1.0570 0.8750 0.429 Uiso 0.5 1 calc R U P D -1
H101 H 0.3145 1.1297 0.8678 0.429 Uiso 0.5 1 calc R U P D -1
C118 C 0.3541(17) 1.0903(11) 0.9353(9) 0.392(12) Uani 0.5 1 d D U P D -1
H102 H 0.3038 1.0988 0.9623 0.471 Uiso 0.5 1 calc R U P D -1
H103 H 0.3922 1.1236 0.9335 0.471 Uiso 0.5 1 calc R U P D -1
C119 C 0.431(2) 1.0266(14) 0.9467(8) 0.344(13) Uani 0.5 1 d D U P D -1
H104 H 0.4119 0.9938 0.9296 0.413 Uiso 0.5 1 calc R U P D -1
H105 H 0.5009 1.0292 0.9343 0.413 Uiso 0.5 1 calc R U P D -1
C120 C 0.4388(19) 1.0059(18) 0.9982(10) 0.342(13) Uani 0.5 1 d D U P D -1
H106 H 0.4074 1.0447 1.0151 0.410 Uiso 0.5 1 calc R U P D -1
H107 H 0.3909 0.9783 1.0040 0.410 Uiso 0.5 1 calc R U P D -1
C121 C 0.5302(18) 0.9741(18) 1.0235(8) 0.289(12) Uani 0.5 1 d D U P D -1
H108 H 0.5711 1.0053 1.0263 0.347 Uiso 0.5 1 calc R U P D -1
H109 H 0.5720 0.9409 1.0035 0.347 Uiso 0.5 1 calc R U P D -1
C122 C 0.5200(19) 0.9426(14) 1.0734(9) 0.316(13) Uani 0.5 1 d D U P D -1
H110 H 0.5891 0.9231 1.0858 0.474 Uiso 0.5 1 calc R U P D -1
H111 H 0.4817 0.9748 1.0946 0.474 Uiso 0.5 1 calc R U P D -1
H112 H 0.4826 0.9099 1.0717 0.474 Uiso 0.5 1 calc R U P D -1
C123 C 0.0000(13) 1.0228(9) 0.8329(14) 0.100(4) Uani 0.5 1 d D U P D -2
H113 H 0.0402 0.9986 0.8600 0.120 Uiso 0.5 1 calc R U P D -2
H114 H -0.0498 0.9996 0.8238 0.120 Uiso 0.5 1 calc R U P D -2
C124 C -0.0575(10) 1.0912(8) 0.8460(11) 0.111(5) Uani 0.5 1 d D U P D -2
O10 O -0.1579(9) 1.1039(7) 0.8427(8) 0.111(4) Uani 0.5 1 d D U P D -2
N8 N -0.0093(9) 1.1336(6) 0.8569(6) 0.155(3) Uani 0.5 1 d D U P D -2
C125 C -0.0762(13) 1.1973(6) 0.8685(6) 0.171(5) Uani 0.5 1 d D U P D -2
H115 H -0.0343 1.2202 0.8846 0.205 Uiso 0.5 1 calc R U P D -2
H116 H -0.1328 1.1915 0.8909 0.205 Uiso 0.5 1 calc R U P D -2
C126 C -0.1246(18) 1.2387(7) 0.8229(7) 0.217(7) Uani 0.5 1 d D U P D -2
H117 H -0.0681 1.2481 0.8021 0.260 Uiso 0.5 1 calc R U P D -2
H118 H -0.1604 1.2139 0.8051 0.260 Uiso 0.5 1 calc R U P D -2
C127 C -0.2025(16) 1.3021(8) 0.8348(8) 0.246(8) Uani 0.5 1 d D U P D -2
H119 H -0.2719 1.2947 0.8412 0.295 Uiso 0.5 1 calc R U P D -2
H120 H -0.1810 1.3169 0.8640 0.295 Uiso 0.5 1 calc R U P D -2
C128 C -0.2097(17) 1.3534(8) 0.7950(7) 0.266(9) Uani 0.5 1 d D U P D -2
H121 H -0.2252 1.3371 0.7652 0.320 Uiso 0.5 1 calc R U P D -2
H122 H -0.1416 1.3632 0.7904 0.320 Uiso 0.5 1 calc R U P D -2
C129 C -0.2925(19) 1.4145(8) 0.8043(9) 0.322(10) Uani 0.5 1 d D U P D -2
H123 H -0.2971 1.4432 0.7752 0.387 Uiso 0.5 1 calc R U P D -2
H124 H -0.3597 1.4036 0.8089 0.387 Uiso 0.5 1 calc R U P D -2
C130 C -0.281(3) 1.4504(11) 0.8442(9) 0.401(13) Uani 0.5 1 d D U P D -2
H125 H -0.2185 1.4262 0.8613 0.481 Uiso 0.5 1 calc R U P D -2
H126 H -0.3412 1.4516 0.8663 0.481 Uiso 0.5 1 calc R U P D -2
C131 C -0.273(3) 1.5184(12) 0.8344(13) 0.420(14) Uani 0.5 1 d D U P D -2
H127 H -0.3427 1.5480 0.8360 0.504 Uiso 0.5 1 calc R U P D -2
H128 H -0.2434 1.5233 0.8018 0.504 Uiso 0.5 1 calc R U P D -2
C132 C -0.203(5) 1.536(2) 0.871(2) 0.64(2) Uani 0.5 1 d D U P D -2
H129 H -0.1988 1.5795 0.8635 0.961 Uiso 0.5 1 calc R U P D -2
H130 H -0.2322 1.5315 0.9029 0.961 Uiso 0.5 1 calc R U P D -2
H131 H -0.1331 1.5069 0.8688 0.961 Uiso 0.5 1 calc R U P D -2
C133 C 0.1013(9) 1.1154(9) 0.8683(6) 0.162(5) Uani 0.5 1 d D U P D -2
H132 H 0.1269 1.0685 0.8694 0.195 Uiso 0.5 1 calc R U P D -2
H133 H 0.1088 1.1290 0.9003 0.195 Uiso 0.5 1 calc R U P D -2
C134 C 0.1683(10) 1.1441(7) 0.8329(6) 0.174(6) Uani 0.5 1 d D U P D -2
H134 H 0.1491 1.1379 0.8005 0.208 Uiso 0.5 1 calc R U P D -2
H135 H 0.1505 1.1904 0.8364 0.208 Uiso 0.5 1 calc R U P D -2
C135 C 0.2846(10) 1.1186(10) 0.8364(6) 0.229(7) Uani 0.5 1 d D U P D -2
H136 H 0.3005 1.0732 0.8478 0.274 Uiso 0.5 1 calc R U P D -2
H137 H 0.3090 1.1416 0.8605 0.274 Uiso 0.5 1 calc R U P D -2
C136 C 0.3448(13) 1.1247(12) 0.7899(7) 0.306(10) Uani 0.5 1 d D U P D -2
H138 H 0.3441 1.1700 0.7836 0.367 Uiso 0.5 1 calc R U P D -2
H139 H 0.3065 1.1135 0.7642 0.367 Uiso 0.5 1 calc R U P D -2
C137 C 0.4570(15) 1.0856(16) 0.7861(8) 0.358(12) Uani 0.5 1 d D U P D -2
H140 H 0.4998 1.1050 0.8049 0.430 Uiso 0.5 1 calc R U P D -2
H141 H 0.4613 1.0425 0.8009 0.430 Uiso 0.5 1 calc R U P D -2
C138 C 0.5028(16) 1.0793(15) 0.7379(8) 0.335(12) Uani 0.5 1 d D U P D -2
H142 H 0.4647 1.0525 0.7235 0.402 Uiso 0.5 1 calc R U P D -2
H143 H 0.4765 1.1223 0.7223 0.402 Uiso 0.5 1 calc R U P D -2
C139 C 0.6028(17) 1.0590(16) 0.7184(9) 0.307(11) Uani 0.5 1 d D U P D -2
H144 H 0.6506 1.0492 0.7452 0.368 Uiso 0.5 1 calc R U P D -2
H145 H 0.6171 1.0961 0.6996 0.368 Uiso 0.5 1 calc R U P D -2
C140 C 0.635(3) 1.0025(13) 0.6866(11) 0.341(15) Uani 0.5 1 d D U P D -2
H146 H 0.7084 0.9962 0.6766 0.511 Uiso 0.5 1 calc R U P D -2
H147 H 0.6262 0.9640 0.7044 0.511 Uiso 0.5 1 calc R U P D -2
H148 H 0.5924 1.0112 0.6584 0.511 Uiso 0.5 1 calc R U P D -2
C141 C 1.162(4) 0.6886(10) 0.6941(7) 0.070(4) Uani 0.35 1 d D U P E -1
H149 H 1.2228 0.6883 0.6729 0.084 Uiso 0.35 1 calc R U P E -1
H150 H 1.1651 0.6440 0.7050 0.084 Uiso 0.35 1 calc R U P E -1
C142 C 1.170(3) 0.7254(9) 0.7383(6) 0.092(5) Uani 0.35 1 d D U P E -1
O11 O 1.172(2) 0.6924(9) 0.7789(6) 0.101(5) Uani 0.35 1 d D U P E -1
N9 N 1.1819(18) 0.7832(7) 0.7350(5) 0.138(6) Uani 0.35 1 d D U P E -1
C143 C 1.1843(16) 0.8126(9) 0.7814(6) 0.180(7) Uani 0.35 1 d D U P E -1
H151 H 1.1925 0.8562 0.7747 0.216 Uiso 0.35 1 calc R U P E -1
H152 H 1.2449 0.7875 0.7994 0.216 Uiso 0.35 1 calc R U P E -1
C144 C 1.0823(18) 0.8155(14) 0.8127(6) 0.225(10) Uani 0.35 1 d D U P E -1
H153 H 1.0258 0.8505 0.7992 0.270 Uiso 0.35 1 calc R U P E -1
H154 H 1.0622 0.7754 0.8104 0.270 Uiso 0.35 1 calc R U P E -1
C145 C 1.092(3) 0.8254(13) 0.8653(6) 0.249(11) Uani 0.35 1 d D U P E -1
H155 H 1.1651 0.8235 0.8713 0.299 Uiso 0.35 1 calc R U P E -1
H156 H 1.0495 0.8683 0.8722 0.299 Uiso 0.35 1 calc R U P E -1
C146 C 1.058(4) 0.7767(18) 0.8989(7) 0.287(12) Uani 0.35 1 d D U P E -1
H157 H 1.0943 0.7336 0.8896 0.345 Uiso 0.35 1 calc R U P E -1
H158 H 0.9827 0.7822 0.8960 0.345 Uiso 0.35 1 calc R U P E -1
C147 C 1.081(3) 0.7824(18) 0.9506(7) 0.313(13) Uani 0.35 1 d D U P E -1
H159 H 1.1570 0.7730 0.9532 0.376 Uiso 0.35 1 calc R U P E -1
H160 H 1.0518 0.8273 0.9579 0.376 Uiso 0.35 1 calc R U P E -1
C148 C 1.043(3) 0.7430(15) 0.9876(8) 0.365(13) Uani 0.35 1 d D U P E -1
H161 H 1.1007 0.7241 1.0094 0.438 Uiso 0.35 1 calc R U P E -1
H162 H 1.0275 0.7075 0.9722 0.438 Uiso 0.35 1 calc R U P E -1
C149 C 0.948(3) 0.7735(17) 1.0180(16) 0.378(15) Uani 0.35 1 d D U P E -1
H163 H 0.8998 0.8068 0.9984 0.454 Uiso 0.35 1 calc R U P E -1
H164 H 0.9698 0.7938 1.0445 0.454 Uiso 0.35 1 calc R U P E -1
C150 C 0.892(4) 0.723(3) 1.0385(18) 0.40(2) Uani 0.35 1 d D U P E -1
H165 H 0.8312 0.7436 1.0578 0.603 Uiso 0.35 1 calc R U P E -1
H166 H 0.8693 0.7033 1.0123 0.603 Uiso 0.35 1 calc R U P E -1
H167 H 0.9392 0.6903 1.0583 0.603 Uiso 0.35 1 calc R U P E -1
C151 C 1.1740(15) 0.8220(8) 0.6904(6) 0.182(5) Uani 0.35 1 d D U P E -1
H168 H 1.2023 0.7939 0.6645 0.218 Uiso 0.35 1 calc R U P E -1
H169 H 1.2182 0.8516 0.6919 0.218 Uiso 0.35 1 calc R U P E -1
C152 C 1.0671(19) 0.8600(10) 0.6778(7) 0.204(9) Uani 0.35 1 d D U P E -1
H170 H 1.0288 0.8299 0.6686 0.245 Uiso 0.35 1 calc R U P E -1
H171 H 1.0738 0.8877 0.6491 0.245 Uiso 0.35 1 calc R U P E -1
C153 C 1.0000(16) 0.9012(12) 0.7134(7) 0.252(10) Uani 0.35 1 d D U P E -1
H172 H 1.0453 0.9153 0.7346 0.303 Uiso 0.35 1 calc R U P E -1
H173 H 0.9615 0.8753 0.7333 0.303 Uiso 0.35 1 calc R U P E -1
C154 C 0.9230(15) 0.9593(9) 0.6921(11) 0.271(11) Uani 0.35 1 d D U P E -1
H174 H 0.9316 0.9965 0.7078 0.325 Uiso 0.35 1 calc R U P E -1
H175 H 0.9436 0.9649 0.6582 0.325 Uiso 0.35 1 calc R U P E -1
C155 C 0.8091(15) 0.9625(10) 0.6940(11) 0.245(10) Uani 0.35 1 d D U P E -1
H176 H 0.7925 0.9463 0.6644 0.294 Uiso 0.35 1 calc R U P E -1
H177 H 0.7962 0.9332 0.7207 0.294 Uiso 0.35 1 calc R U P E -1
C156 C 0.7366(15) 1.0246(11) 0.6997(12) 0.231(10) Uani 0.35 1 d D U P E -1
H178 H 0.7769 1.0477 0.7167 0.277 Uiso 0.35 1 calc R U P E -1
H179 H 0.7302 1.0448 0.6670 0.277 Uiso 0.35 1 calc R U P E -1
C157 C 0.636(2) 1.0449(19) 0.7195(11) 0.307(14) Uani 0.35 1 d D U P E -1
H180 H 0.6363 1.0792 0.7404 0.368 Uiso 0.35 1 calc R U P E -1
H181 H 0.6237 1.0090 0.7405 0.368 Uiso 0.35 1 calc R U P E -1
C158 C 0.5411(17) 1.069(2) 0.6880(15) 0.314(17) Uani 0.35 1 d D U P E -1
H182 H 0.4783 1.0809 0.7082 0.470 Uiso 0.35 1 calc R U P E -1
H183 H 0.5486 1.1062 0.6678 0.470 Uiso 0.35 1 calc R U P E -1
H184 H 0.5360 1.0355 0.6680 0.470 Uiso 0.35 1 calc R U P E -1
C159 C 1.154(3) 0.6702(13) 0.6947(7) 0.085(6) Uani 0.35 1 d D U P E -2
H185 H 1.2202 0.6629 0.6760 0.102 Uiso 0.35 1 calc R U P E -2
H186 H 1.1384 0.6288 0.7027 0.102 Uiso 0.35 1 calc R U P E -2
C160 C 1.163(3) 0.7031(9) 0.7412(6) 0.096(5) Uani 0.35 1 d D U P E -2
O12 O 1.148(3) 0.6700(11) 0.7800(6) 0.126(7) Uani 0.35 1 d D U P E -2
N10 N 1.1788(19) 0.7594(7) 0.7403(5) 0.135(5) Uani 0.35 1 d D U P E -2
C161 C 1.1780(15) 0.7883(9) 0.7870(6) 0.163(7) Uani 0.35 1 d D U P E -2
H187 H 1.2285 0.8144 0.7851 0.195 Uiso 0.35 1 calc R U P E -2
H188 H 1.2001 0.7540 0.8123 0.195 Uiso 0.35 1 calc R U P E -2
C162 C 1.0672(16) 0.8312(13) 0.8009(6) 0.212(10) Uani 0.35 1 d D U P E -2
H189 H 1.0426 0.8626 0.7740 0.254 Uiso 0.35 1 calc R U P E -2
H190 H 1.0185 0.8040 0.8055 0.254 Uiso 0.35 1 calc R U P E -2
C163 C 1.064(2) 0.8666(10) 0.8459(7) 0.240(10) Uani 0.35 1 d D U P E -2
H191 H 1.1301 0.8792 0.8470 0.288 Uiso 0.35 1 calc R U P E -2
H192 H 1.0073 0.9059 0.8435 0.288 Uiso 0.35 1 calc R U P E -2
C164 C 1.050(2) 0.8295(18) 0.8915(7) 0.290(12) Uani 0.35 1 d D U P E -2
H193 H 0.9903 0.8116 0.8887 0.348 Uiso 0.35 1 calc R U P E -2
H194 H 1.0336 0.8589 0.9174 0.348 Uiso 0.35 1 calc R U P E -2
C165 C 1.145(3) 0.7755(15) 0.9050(9) 0.288(12) Uani 0.35 1 d D U P E -2
H195 H 1.1444 0.7388 0.8867 0.346 Uiso 0.35 1 calc R U P E -2
H196 H 1.2079 0.7893 0.8946 0.346 Uiso 0.35 1 calc R U P E -2
C166 C 1.155(2) 0.7536(14) 0.9553(9) 0.270(11) Uani 0.35 1 d D U P E -2
H197 H 1.0881 0.7451 0.9664 0.323 Uiso 0.35 1 calc R U P E -2
H198 H 1.1630 0.7894 0.9728 0.323 Uiso 0.35 1 calc R U P E -2
C167 C 1.240(2) 0.6959(15) 0.9706(11) 0.295(13) Uani 0.35 1 d D U P E -2
H199 H 1.3065 0.7078 0.9709 0.354 Uiso 0.35 1 calc R U P E -2
H200 H 1.2477 0.6631 0.9474 0.354 Uiso 0.35 1 calc R U P E -2
C168 C 1.216(3) 0.6680(18) 1.0209(11) 0.366(19) Uani 0.35 1 d D U P E -2
H201 H 1.2724 0.6308 1.0299 0.548 Uiso 0.35 1 calc R U P E -2
H202 H 1.2096 0.7002 1.0440 0.548 Uiso 0.35 1 calc R U P E -2
H203 H 1.1509 0.6555 1.0206 0.548 Uiso 0.35 1 calc R U P E -2
C169 C 1.2150(18) 0.7901(8) 0.6971(6) 0.166(6) Uani 0.35 1 d D U P E -2
H204 H 1.1878 0.7762 0.6689 0.199 Uiso 0.35 1 calc R U P E -2
H205 H 1.2916 0.7764 0.6949 0.199 Uiso 0.35 1 calc R U P E -2
C170 C 1.180(2) 0.8622(8) 0.6969(7) 0.270(9) Uani 0.35 1 d D U P E -2
H206 H 1.1716 0.8743 0.7303 0.325 Uiso 0.35 1 calc R U P E -2
H207 H 1.2352 0.8799 0.6815 0.325 Uiso 0.35 1 calc R U P E -2
C171 C 1.0792(19) 0.8928(12) 0.6718(8) 0.247(11) Uani 0.35 1 d D U P E -2
H208 H 1.0499 0.9359 0.6828 0.296 Uiso 0.35 1 calc R U P E -2
H209 H 1.0287 0.8675 0.6804 0.296 Uiso 0.35 1 calc R U P E -2
C172 C 1.095(2) 0.8973(16) 0.6179(8) 0.291(12) Uani 0.35 1 d D U P E -2
H210 H 1.1550 0.9150 0.6104 0.349 Uiso 0.35 1 calc R U P E -2
H211 H 1.1135 0.8536 0.6071 0.349 Uiso 0.35 1 calc R U P E -2
C173 C 1.005(2) 0.9365(18) 0.5885(9) 0.316(13) Uani 0.35 1 d D U P E -2
H212 H 0.9526 0.9119 0.5876 0.380 Uiso 0.35 1 calc R U P E -2
H213 H 0.9721 0.9755 0.6049 0.380 Uiso 0.35 1 calc R U P E -2
C174 C 1.032(3) 0.9548(18) 0.5394(10) 0.275(13) Uani 0.35 1 d D U P E -2
H214 H 1.0382 0.9988 0.5410 0.330 Uiso 0.35 1 calc R U P E -2
H215 H 1.1041 0.9286 0.5346 0.330 Uiso 0.35 1 calc R U P E -2
C175 C 0.987(3) 0.9558(16) 0.4954(9) 0.289(13) Uani 0.35 1 d D U P E -2
H216 H 0.9121 0.9593 0.5020 0.346 Uiso 0.35 1 calc R U P E -2
H217 H 1.0167 0.9139 0.4825 0.346 Uiso 0.35 1 calc R U P E -2
C176 C 0.994(4) 1.0069(19) 0.4555(10) 0.308(18) Uani 0.35 1 d D U P E -2
H218 H 0.9583 1.0005 0.4276 0.463 Uiso 0.35 1 calc R U P E -2
H219 H 0.9619 1.0491 0.4666 0.463 Uiso 0.35 1 calc R U P E -2
H220 H 1.0672 1.0035 0.4470 0.463 Uiso 0.35 1 calc R U P E -2
C177 C 1.144(4) 0.6749(16) 0.7004(7) 0.116(7) Uani 0.3 1 d D U P E -3
H221 H 1.1563 0.7033 0.7240 0.140 Uiso 0.3 1 calc R U P E -3
H222 H 1.2104 0.6594 0.6826 0.140 Uiso 0.3 1 calc R U P E -3
C178 C 1.1184(16) 0.6165(8) 0.7284(5) 0.126(5) Uani 0.3 1 d D U P E -3
O13 O 1.1101(19) 0.6206(10) 0.7746(5) 0.187(7) Uani 0.3 1 d D U P E -3
N11 N 1.0840(17) 0.5741(8) 0.7077(5) 0.201(6) Uani 0.3 1 d D U P E -3
C179 C 1.0370(17) 0.5314(11) 0.7410(7) 0.215(7) Uani 0.3 1 d D U P E -3
H223 H 0.9904 0.5137 0.7231 0.258 Uiso 0.3 1 calc R U P E -3
H224 H 0.9948 0.5567 0.7660 0.258 Uiso 0.3 1 calc R U P E -3
C180 C 1.123(3) 0.4753(12) 0.7650(9) 0.265(12) Uani 0.3 1 d D U P E -3
H225 H 1.1198 0.4350 0.7520 0.318 Uiso 0.3 1 calc R U P E -3
H226 H 1.1917 0.4821 0.7562 0.318 Uiso 0.3 1 calc R U P E -3
C181 C 1.112(3) 0.4683(12) 0.8193(9) 0.338(13) Uani 0.3 1 d D U P E -3
H227 H 1.1534 0.4938 0.8331 0.406 Uiso 0.3 1 calc R U P E -3
H228 H 1.0387 0.4862 0.8288 0.406 Uiso 0.3 1 calc R U P E -3
C182 C 1.147(2) 0.4004(15) 0.8403(10) 0.279(12) Uani 0.3 1 d D U P E -3
H229 H 1.2090 0.3958 0.8595 0.335 Uiso 0.3 1 calc R U P E -3
H230 H 1.1672 0.3716 0.8141 0.335 Uiso 0.3 1 calc R U P E -3
C183 C 1.064(2) 0.3804(17) 0.8714(14) 0.307(12) Uani 0.3 1 d D U P E -3
H231 H 1.0195 0.4191 0.8852 0.369 Uiso 0.3 1 calc R U P E -3
H232 H 1.0196 0.3652 0.8504 0.369 Uiso 0.3 1 calc R U P E -3
C184 C 1.093(2) 0.3325(16) 0.9102(11) 0.273(10) Uani 0.3 1 d D U P E -3
H233 H 1.0596 0.2983 0.9053 0.327 Uiso 0.3 1 calc R U P E -3
H234 H 1.0625 0.3520 0.9398 0.327 Uiso 0.3 1 calc R U P E -3
C185 C 1.207(2) 0.301(2) 0.9191(16) 0.319(15) Uani 0.3 1 d D U P E -3
H235 H 1.2379 0.3312 0.9339 0.383 Uiso 0.3 1 calc R U P E -3
H236 H 1.2440 0.2907 0.8884 0.383 Uiso 0.3 1 calc R U P E -3
C186 C 1.220(3) 0.2395(17) 0.9523(14) 0.304(17) Uani 0.3 1 d D U P E -3
H237 H 1.2934 0.2201 0.9575 0.457 Uiso 0.3 1 calc R U P E -3
H238 H 1.1837 0.2500 0.9828 0.457 Uiso 0.3 1 calc R U P E -3
H239 H 1.1898 0.2096 0.9374 0.457 Uiso 0.3 1 calc R U P E -3
C187 C 1.1174(17) 0.5558(11) 0.6598(6) 0.197(8) Uani 0.3 1 d D U P E -3
H240 H 1.1531 0.5099 0.6616 0.236 Uiso 0.3 1 calc R U P E -3
H241 H 1.1688 0.5790 0.6478 0.236 Uiso 0.3 1 calc R U P E -3
C188 C 1.0329(18) 0.5679(15) 0.6244(6) 0.161(8) Uani 0.3 1 d D U P E -3
H242 H 0.9884 0.6114 0.6274 0.194 Uiso 0.3 1 calc R U P E -3
H243 H 0.9895 0.5381 0.6330 0.194 Uiso 0.3 1 calc R U P E -3
C189 C 1.068(2) 0.5611(16) 0.5726(6) 0.191(10) Uani 0.3 1 d D U P E -3
H244 H 1.1223 0.5839 0.5655 0.230 Uiso 0.3 1 calc R U P E -3
H245 H 1.0993 0.5156 0.5679 0.230 Uiso 0.3 1 calc R U P E -3
C190 C 0.982(2) 0.5862(14) 0.5376(8) 0.264(12) Uani 0.3 1 d D U P E -3
H246 H 0.9661 0.6331 0.5358 0.316 Uiso 0.3 1 calc R U P E -3
H247 H 0.9196 0.5743 0.5511 0.316 Uiso 0.3 1 calc R U P E -3
C191 C 0.999(3) 0.5652(16) 0.4872(7) 0.266(11) Uani 0.3 1 d D U P E -3
H248 H 0.9569 0.5991 0.4658 0.319 Uiso 0.3 1 calc R U P E -3
H249 H 1.0730 0.5610 0.4778 0.319 Uiso 0.3 1 calc R U P E -3
C192 C 0.975(5) 0.5050(14) 0.4794(11) 0.364(15) Uani 0.3 1 d D U P E -3
H250 H 1.0413 0.4725 0.4835 0.437 Uiso 0.3 1 calc R U P E -3
H251 H 0.9308 0.4979 0.5075 0.437 Uiso 0.3 1 calc R U P E -3
C193 C 0.929(3) 0.4852(17) 0.4413(19) 0.346(16) Uani 0.3 1 d D U P E -3
H252 H 0.9200 0.5195 0.4156 0.416 Uiso 0.3 1 calc R U P E -3
H253 H 0.8585 0.4829 0.4523 0.416 Uiso 0.3 1 calc R U P E -3
C194 C 0.981(3) 0.423(2) 0.4187(13) 0.250(14) Uani 0.3 1 d D U P E -3
H254 H 0.9383 0.4168 0.3929 0.374 Uiso 0.3 1 calc R U P E -3
H255 H 1.0496 0.4240 0.4058 0.374 Uiso 0.3 1 calc R U P E -3
H256 H 0.9878 0.3872 0.4428 0.374 Uiso 0.3 1 calc R U P E -3
P1 P 0.7160(3) 0.9294(2) 0.47334(17) 0.1795(14) Uani 0.7 1 d . U P F 1
F1 F 0.7495(8) 0.9926(5) 0.4545(5) 0.290(4) Uani 0.7 1 d . U P F 1
F2 F 0.6786(8) 0.8698(5) 0.4978(4) 0.246(3) Uani 0.7 1 d . U P F 1
F3 F 0.6769(8) 0.9233(6) 0.4216(3) 0.258(3) Uani 0.7 1 d . U P F 1
F4 F 0.7466(9) 0.9347(5) 0.5261(4) 0.278(3) Uani 0.7 1 d . U P F 1
F5 F 0.6048(7) 0.9723(5) 0.4873(4) 0.265(3) Uani 0.7 1 d . U P F 1
F6 F 0.8279(7) 0.8879(5) 0.4585(3) 0.231(3) Uani 0.7 1 d . U P F 1
P2 P 0.4364(9) 0.5462(6) 0.6811(4) 0.093(2) Uani 0.4 1 d D U P G 1
F7 F 0.5046(17) 0.5180(9) 0.7247(8) 0.187(6) Uani 0.4 1 d D U P G 1
F8 F 0.3767(13) 0.5886(8) 0.6378(6) 0.131(5) Uani 0.4 1 d D U P G 1
F9 F 0.5272(11) 0.5751(8) 0.6736(7) 0.179(5) Uani 0.4 1 d D U P G 1
F10 F 0.3455(15) 0.5169(12) 0.6895(7) 0.171(5) Uani 0.4 1 d D U P G 1
F11 F 0.3747(18) 0.5950(12) 0.7168(7) 0.179(6) Uani 0.4 1 d D U P G 1
F12 F 0.4906(12) 0.4923(7) 0.6480(5) 0.148(5) Uani 0.4 1 d D U P G 1
P3 P 0.4216(11) 0.5364(7) 0.6845(5) 0.115(3) Uani 0.4 1 d D U P H 2
F13 F 0.488(2) 0.4964(10) 0.7258(9) 0.195(6) Uani 0.4 1 d D U P H 2
F14 F 0.3528(16) 0.5659(9) 0.6398(7) 0.148(6) Uani 0.4 1 d D U P H 2
F15 F 0.5145(13) 0.5468(12) 0.6526(6) 0.190(6) Uani 0.4 1 d D U P H 2
F16 F 0.3221(15) 0.5260(12) 0.7111(8) 0.200(6) Uani 0.4 1 d D U P H 2
F17 F 0.3950(17) 0.6073(9) 0.7028(7) 0.157(6) Uani 0.4 1 d D U P H 2
F18 F 0.4407(17) 0.4692(7) 0.6634(7) 0.195(6) Uani 0.4 1 d D U P H 2
P4 P 1.0000 1.0000 1.0000 0.1372(10) Uani 1 2 d DS U P . .
F19 F 0.8963(9) 1.0163(8) 1.0296(7) 0.202(5) Uani 0.5 1 d D U P I 1
F20 F 0.9424(17) 1.0134(10) 0.9514(6) 0.223(6) Uani 0.5 1 d D U P I 1
F21 F 1.0075(17) 0.9283(6) 1.0020(7) 0.219(6) Uani 0.5 1 d D U P I 1
F22 F 0.9550(19) 1.0326(10) 1.0451(5) 0.238(6) Uani 0.5 1 d D U P I 2
F23 F 0.9579(14) 1.0582(10) 0.9650(8) 0.243(9) Uani 0.5 1 d D U P I 2
F24 F 1.1075(11) 1.0167(10) 1.0040(8) 0.235(6) Uani 0.5 1 d D U P I 2
Cl1 Cl 0.3755(12) 0.9700(9) 0.5839(5) 0.330(7) Uani 0.3 1 d D U P J 2
Cl2 Cl 0.5456(10) 0.9257(9) 0.6440(5) 0.348(9) Uani 0.3 1 d D U P J 2
C195 C 0.5068(18) 0.9250(15) 0.5856(8) 0.223(9) Uani 0.3 1 d D U P J 2
H257 H 0.5131 0.8809 0.5773 0.267 Uiso 0.3 1 calc R U P J 2
H258 H 0.5501 0.9443 0.5628 0.267 Uiso 0.3 1 calc R U P J 2
Cl3 Cl 0.545(4) 0.744(2) 0.562(2) 0.506(17) Uani 0.2 1 d D U P K 1
Cl4 Cl 0.343(4) 0.811(3) 0.557(2) 0.515(18) Uani 0.2 1 d D U P K 1
C196 C 0.425(7) 0.754(10) 0.597(5) 0.60(3) Uani 0.2 1 d D U P K 1
H259 H 0.4032 0.7145 0.6021 0.720 Uiso 0.2 1 calc R U P K 1
H260 H 0.4297 0.7717 0.6280 0.720 Uiso 0.2 1 calc R U P K 1
Cl5 Cl 0.537(4) 0.7035(18) 0.6207(16) 0.429(19) Uani 0.2 1 d D U P L 3
Cl6 Cl 0.4895(15) 0.8218(17) 0.6480(7) 0.280(7) Uani 0.2 1 d D U P L 3
C197 C 0.422(4) 0.762(3) 0.642(5) 0.384(19) Uani 0.2 1 d D U P L 3
H261 H 0.3676 0.7745 0.6179 0.461 Uiso 0.2 1 calc R U P L 3
H262 H 0.3938 0.7473 0.6724 0.461 Uiso 0.2 1 calc R U P L 3
Cl7 Cl 0.443(3) 0.8833(16) 0.6153(15) 0.355(14) Uani 0.2 1 d D U P M 4
Cl8 Cl 0.406(2) 0.7689(17) 0.5958(11) 0.297(9) Uani 0.2 1 d D U P M 4
C198 C 0.366(14) 0.852(3) 0.577(6) 0.424(19) Uani 0.2 1 d D U P M 4
H263 H 0.2909 0.8699 0.5833 0.509 Uiso 0.2 1 calc R U P M 4
H264 H 0.3830 0.8597 0.5432 0.509 Uiso 0.2 1 calc R U P M 4
Cl9 Cl 0.484(3) 0.7429(14) 0.6343(14) 0.317(11) Uani 0.2 1 d D U P N 5
Cl10 Cl 0.389(4) 0.8556(18) 0.592(2) 0.380(14) Uani 0.2 1 d D U P N 5
C199 C 0.415(15) 0.773(3) 0.580(4) 0.394(19) Uani 0.2 1 d D U P N 5
H265 H 0.4596 0.7629 0.5514 0.473 Uiso 0.2 1 calc R U P N 5
H266 H 0.3514 0.7591 0.5784 0.473 Uiso 0.2 1 calc R U P N 5
Cl11 Cl 0.761(3) 0.625(2) 0.3309(12) 0.460(14) Uani 0.2 1 d D U P O 1
Cl12 Cl 0.878(2) 0.6977(19) 0.2852(10) 0.422(12) Uani 0.2 1 d D U P O 1
C200 C 0.754(8) 0.708(2) 0.315(7) 0.47(2) Uani 0.2 1 d D U P O 1
H267 H 0.6961 0.7284 0.2935 0.566 Uiso 0.2 1 calc R U P O 1
H268 H 0.7481 0.7333 0.3433 0.566 Uiso 0.2 1 calc R U P O 1
Cl13 Cl 0.759(4) 0.751(2) 0.3246(16) 0.424(19) Uani 0.2 1 d D U P P 2
Cl14 Cl 0.7354(14) 0.6592(9) 0.3952(12) 0.300(8) Uani 0.2 1 d D U P P 2
C201 C 0.774(12) 0.666(2) 0.3336(19) 0.360(17) Uani 0.2 1 d D U P P 2
H269 H 0.7290 0.6518 0.3129 0.432 Uiso 0.2 1 calc R U P P 2
H270 H 0.8473 0.6422 0.3281 0.432 Uiso 0.2 1 calc R U P P 2
Cl15 Cl 0.810(3) 0.7789(16) 0.2885(9) 0.392(13) Uani 0.2 1 d D U P Q 3
Cl16 Cl 0.723(3) 0.6937(15) 0.3337(12) 0.342(13) Uani 0.2 1 d D U P Q 3
C202 C 0.798(4) 0.747(2) 0.3494(12) 0.188(11) Uani 0.2 1 d D U P Q 3
H271 H 0.8654 0.7248 0.3632 0.226 Uiso 0.2 1 calc R U P Q 3
H272 H 0.7587 0.7799 0.3706 0.226 Uiso 0.2 1 calc R U P Q 3
Cl17 Cl 0.762(3) 0.7110(12) 0.4556(13) 0.365(13) Uani 0.2 1 d D U P R 4
Cl18 Cl 0.7546(18) 0.8404(12) 0.4581(9) 0.281(8) Uani 0.2 1 d D U P R 4
C203 C 0.806(11) 0.774(3) 0.422(3) 0.43(2) Uani 0.2 1 d D U P R 4
H273 H 0.8828 0.7635 0.4200 0.520 Uiso 0.2 1 calc R U P R 4
H274 H 0.7780 0.7822 0.3900 0.520 Uiso 0.2 1 calc R U P R 4
Cl19 Cl 0.6711(19) 0.7630(17) 0.5044(10) 0.405(12) Uani 0.2 1 d D U P S 5
Cl20 Cl 0.7898(18) 0.7512(16) 0.4189(14) 0.386(12) Uani 0.2 1 d D U P S 5
C204 C 0.736(10) 0.808(3) 0.462(3) 0.45(2) Uani 0.2 1 d D U P S 5
H275 H 0.6859 0.8454 0.4475 0.539 Uiso 0.2 1 calc R U P S 5
H276 H 0.7906 0.8214 0.4773 0.539 Uiso 0.2 1 calc R U P S 5
Cl21 Cl 1.148(2) 0.5224(16) 0.8025(10) 0.360(11) Uani 0.2 1 d D U P T 1
Cl22 Cl 1.328(2) 0.5082(12) 0.8518(11) 0.340(11) Uani 0.2 1 d D U P T 1
C205 C 1.240(6) 0.567(3) 0.815(4) 0.349(18) Uani 0.2 1 d D U P T 1
H277 H 1.2746 0.5795 0.7858 0.419 Uiso 0.2 1 calc R U P T 1
H278 H 1.2063 0.6047 0.8326 0.419 Uiso 0.2 1 calc R U P T 1
Cl23 Cl 1.285(4) 0.566(2) 0.8820(15) 0.490(16) Uani 0.2 1 d D U P U 2
Cl24 Cl 1.215(4) 0.5506(17) 0.7990(11) 0.385(14) Uani 0.2 1 d D U P U 2
C206 C 1.274(9) 0.500(2) 0.849(2) 0.366(19) Uani 0.2 1 d D U P U 2
H279 H 1.3425 0.4717 0.8401 0.439 Uiso 0.2 1 calc R U P U 2
H280 H 1.2289 0.4754 0.8647 0.439 Uiso 0.2 1 calc R U P U 2
Cl25 Cl 1.438(3) 0.4540(16) 0.8899(16) 0.362(12) Uani 0.15 1 d D U P V 3
Cl26 Cl 1.310(3) 0.5331(19) 0.9457(15) 0.375(13) Uani 0.15 1 d D U P V 3
C207 C 1.394(9) 0.454(3) 0.951(2) 0.45(2) Uani 0.15 1 d D U P V 3
H281 H 1.3565 0.4214 0.9603 0.541 Uiso 0.15 1 calc R U P V 3
H282 H 1.4509 0.4503 0.9737 0.541 Uiso 0.15 1 calc R U P V 3
Cl27 Cl 0.773(3) 0.628(2) 0.6397(19) 0.402(16) Uani 0.15 1 d D U P W 1
Cl28 Cl 0.977(3) 0.5774(12) 0.6597(12) 0.300(11) Uani 0.15 1 d D U P W 1
C208 C 0.861(5) 0.623(7) 0.688(3) 0.40(2) Uani 0.15 1 d D U P W 1
H283 H 0.8667 0.6652 0.6954 0.486 Uiso 0.15 1 calc R U P W 1
H284 H 0.8403 0.6002 0.7168 0.486 Uiso 0.15 1 calc R U P W 1
Cl29 Cl 0.900(3) 0.6000(11) 0.5886(12) 0.378(11) Uani 0.2 1 d D U P X 2
Cl30 Cl 0.857(3) 0.5962(11) 0.6813(12) 0.395(11) Uani 0.2 1 d D U P X 2
C209 C 0.969(3) 0.591(7) 0.6434(16) 0.438(19) Uani 0.2 1 d D U P X 2
H285 H 1.0211 0.5493 0.6476 0.526 Uiso 0.2 1 calc R U P X 2
H286 H 1.0025 0.6258 0.6467 0.526 Uiso 0.2 1 calc R U P X 2

loop_
_atom_site_aniso_label
_atom_site_aniso_U_11
_atom_site_aniso_U_22
_atom_site_aniso_U_33
_atom_site_aniso_U_23
_atom_site_aniso_U_13
_atom_site_aniso_U_12
Co1 0.0661(5) 0.1151(7) 0.0654(5) -0.0024(4) 0.0087(4) 0.0228(5)
Co2 0.0631(5) 0.0937(5) 0.0678(4) 0.0010(4) 0.0103(4) 0.0144(4)
O1 0.065(2) 0.107(3) 0.072(2) 0.000(2) 0.0087(19) 0.0163(19)
C1 0.076(4) 0.122(5) 0.071(3) 0.001(3) 0.006(3) 0.022(3)
C2 0.086(4) 0.143(5) 0.071(4) 0.026(3) 0.013(3) 0.051(4)
C3 0.071(4) 0.094(4) 0.067(3) 0.005(3) 0.007(3) 0.015(3)
O2 0.068(2) 0.092(2) 0.068(2) 0.0049(19) 0.0106(19) 0.0166(18)
N1 0.069(3) 0.111(3) 0.072(3) 0.018(2) 0.016(2) 0.018(2)
C4 0.071(4) 0.093(4) 0.065(3) 0.013(3) 0.008(3) 0.013(3)
C5 0.062(4) 0.100(4) 0.076(4) 0.010(3) 0.007(3) 0.020(3)
C6 0.065(4) 0.094(4) 0.070(3) 0.000(3) 0.006(3) 0.013(3)
C7 0.080(4) 0.127(5) 0.081(4) 0.009(3) 0.013(3) 0.022(4)
C8 0.083(4) 0.140(5) 0.083(4) 0.013(4) 0.026(4) 0.034(4)
C9 0.066(4) 0.107(4) 0.069(3) 0.007(3) 0.017(3) 0.013(3)
C10 0.062(3) 0.103(4) 0.062(3) 0.011(3) 0.012(3) 0.016(3)
C11 0.080(4) 0.151(6) 0.070(4) 0.016(4) 0.025(3) 0.031(4)
C12 0.074(4) 0.143(5) 0.067(4) 0.015(3) 0.021(3) 0.038(4)
C13 0.063(4) 0.098(4) 0.072(3) 0.001(3) 0.007(3) 0.011(3)
C14 0.070(4) 0.100(4) 0.070(3) 0.010(3) 0.020(3) 0.018(3)
C15 0.059(3) 0.093(4) 0.073(4) 0.006(3) 0.008(3) 0.010(3)
C16 0.060(4) 0.104(4) 0.073(4) -0.005(3) 0.006(3) 0.015(3)
O3 0.055(2) 0.128(3) 0.066(2) 0.003(2) 0.0100(18) 0.016(2)
C17 0.074(4) 0.170(6) 0.063(3) 0.006(4) 0.012(3) 0.041(4)
C18 0.078(4) 0.122(5) 0.068(2) 0.002(3) 0.017(2) 0.019(3)
O4 0.069(2) 0.131(3) 0.064(2) 0.002(2) 0.0107(19) 0.022(2)
C19 0.056(5) 0.088(6) 0.080(5) -0.010(4) 0.000(3) -0.012(4)
C20 0.089(6) 0.103(6) 0.103(6) -0.002(4) 0.029(5) 0.011(4)
C21 0.121(8) 0.134(7) 0.134(7) -0.020(5) 0.058(6) 0.009(6)
C22 0.128(9) 0.178(9) 0.122(7) -0.014(6) 0.067(7) -0.002(6)
C23 0.130(9) 0.182(8) 0.092(6) 0.007(5) 0.032(5) -0.002(6)
C24 0.094(7) 0.126(7) 0.089(6) 0.012(4) 0.013(4) 0.005(5)
C25 0.077(9) 0.082(8) 0.076(4) -0.016(4) 0.001(6) -0.019(5)
C26 0.119(11) 0.114(9) 0.113(7) -0.017(6) 0.015(7) 0.022(7)
C27 0.128(11) 0.143(10) 0.133(9) -0.014(7) 0.036(8) 0.027(8)
C28 0.149(12) 0.151(11) 0.138(8) -0.010(8) 0.051(9) 0.002(8)
C29 0.165(13) 0.163(11) 0.108(7) 0.006(8) 0.060(8) 0.013(8)
C30 0.148(12) 0.157(11) 0.080(4) 0.006(6) 0.032(8) 0.015(8)
C31 0.049(7) 0.042(9) 0.065(3) -0.011(5) 0.007(4) -0.026(6)
C32 0.064(9) 0.072(11) 0.074(5) 0.018(7) 0.026(6) -0.004(7)
C33 0.081(8) 0.079(11) 0.070(6) 0.000(7) 0.025(6) -0.015(7)
C34 0.078(8) 0.087(11) 0.053(6) -0.006(6) 0.012(5) -0.032(7)
C35 0.085(9) 0.087(10) 0.065(4) -0.003(7) 0.003(6) -0.015(6)
C36 0.071(8) 0.054(9) 0.066(4) -0.014(6) 0.006(5) -0.006(6)
C37 0.071(9) 0.067(13) 0.078(4) -0.006(7) 0.011(5) -0.012(9)
C38 0.077(9) 0.107(14) 0.082(6) -0.029(9) 0.011(7) -0.004(9)
C39 0.085(9) 0.113(14) 0.084(7) -0.011(10) 0.020(6) -0.010(9)
C40 0.095(10) 0.092(13) 0.083(7) -0.013(10) 0.013(6) -0.020(9)
C41 0.099(9) 0.112(13) 0.077(4) -0.012(10) 0.005(7) -0.004(9)
C42 0.088(10) 0.088(13) 0.076(4) -0.007(9) 0.004(5) -0.005(9)
C43 0.060(7) 0.063(9) 0.070(5) -0.016(4) 0.001(4) -0.020(5)
C44 0.076(7) 0.076(9) 0.081(6) -0.006(6) 0.024(5) -0.015(6)
C45 0.100(9) 0.096(10) 0.082(6) -0.002(7) 0.028(6) -0.013(6)
C46 0.109(10) 0.133(12) 0.081(7) 0.008(7) 0.010(6) -0.009(7)
C47 0.112(9) 0.110(10) 0.083(6) 0.008(6) 0.001(6) -0.006(7)
C48 0.090(9) 0.088(9) 0.082(6) 0.000(5) 0.000(6) -0.007(6)
O5 0.081(3) 0.140(3) 0.071(2) 0.010(2) 0.012(2) 0.033(2)
C49 0.095(4) 0.129(5) 0.097(4) 0.014(3) 0.023(4) 0.035(3)
C50 0.088(4) 0.146(6) 0.099(5) 0.031(4) 0.038(4) 0.057(4)
C51 0.070(4) 0.103(4) 0.072(4) -0.009(3) 0.015(3) 0.013(3)
O6 0.065(2) 0.120(3) 0.068(2) -0.0036(19) 0.0135(18) 0.020(2)
N2 0.058(3) 0.098(3) 0.065(3) -0.004(2) 0.0069(19) 0.013(2)
C52 0.060(3) 0.085(4) 0.068(3) -0.009(3) 0.014(3) 0.007(3)
C53 0.060(3) 0.094(4) 0.074(3) -0.008(3) 0.008(3) 0.015(3)
C54 0.074(4) 0.092(4) 0.077(4) -0.006(3) 0.014(3) 0.003(3)
C55 0.060(4) 0.143(5) 0.079(4) 0.002(4) 0.009(3) 0.027(3)
C56 0.068(4) 0.143(5) 0.078(4) 0.008(4) 0.011(3) 0.033(4)
C57 0.064(3) 0.092(4) 0.073(3) -0.004(3) 0.007(3) 0.011(3)
C58 0.062(4) 0.105(4) 0.071(4) 0.004(3) 0.009(3) 0.017(3)
C59 0.060(4) 0.161(6) 0.075(4) 0.008(4) 0.004(3) 0.033(4)
C60 0.068(4) 0.147(5) 0.070(3) 0.013(3) 0.000(3) 0.027(4)
C61 0.063(3) 0.090(4) 0.064(3) 0.005(3) 0.013(3) 0.016(3)
C62 0.056(3) 0.083(4) 0.086(4) -0.005(3) 0.016(3) 0.012(3)
C63 0.058(3) 0.076(3) 0.069(3) 0.002(3) 0.006(3) 0.007(3)
C64 0.071(4) 0.089(4) 0.063(3) 0.005(3) 0.009(3) 0.006(3)
O7 0.066(2) 0.106(3) 0.071(2) 0.001(2) 0.0100(19) 0.0209(19)
C65 0.072(4) 0.099(4) 0.066(3) 0.011(3) 0.012(3) 0.026(3)
C66 0.057(3) 0.081(4) 0.079(4) 0.001(3) 0.005(3) 0.008(3)
O8 0.060(2) 0.107(3) 0.066(2) 0.006(2) 0.0092(19) 0.0205(19)
C67 0.105(5) 0.144(8) 0.116(5) 0.023(5) 0.000(4) 0.021(5)
C68 0.163(7) 0.238(11) 0.132(6) 0.076(7) 0.007(5) 0.017(7)
C69 0.221(9) 0.280(12) 0.169(7) 0.111(8) 0.002(6) 0.046(8)
C70 0.200(8) 0.228(11) 0.217(8) 0.089(9) -0.027(8) 0.032(8)
C71 0.143(7) 0.202(10) 0.211(9) 0.051(8) -0.023(6) 0.058(7)
C72 0.110(6) 0.166(9) 0.159(7) 0.008(6) -0.013(5) 0.046(6)
C73 0.105(9) 0.108(6) 0.105(10) -0.018(7) 0.014(8) 0.000(7)
C74 0.134(11) 0.134(9) 0.127(12) 0.009(7) 0.018(8) -0.015(8)
C75 0.156(11) 0.139(12) 0.165(12) 0.028(8) 0.010(9) -0.021(9)
C76 0.161(11) 0.149(12) 0.142(12) 0.025(9) -0.005(10) -0.003(8)
C77 0.137(10) 0.121(11) 0.146(12) 0.021(9) -0.006(8) 0.010(8)
C78 0.111(10) 0.106(9) 0.148(12) 0.009(8) 0.013(9) 0.021(7)
C79 0.061(3) 0.086(4) 0.074(3) -0.001(3) 0.006(3) 0.009(3)
C80 0.093(5) 0.137(5) 0.100(5) 0.013(4) -0.010(4) 0.042(4)
C81 0.104(5) 0.165(7) 0.104(5) 0.026(5) -0.013(5) 0.040(5)
C82 0.079(5) 0.137(6) 0.149(7) 0.000(5) -0.004(5) 0.030(4)
C83 0.090(5) 0.193(7) 0.115(6) -0.024(5) -0.012(4) 0.061(5)
C84 0.068(4) 0.158(6) 0.101(4) -0.017(4) 0.002(4) 0.023(4)
N3 0.072(3) 0.140(5) 0.086(4) -0.023(4) 0.013(3) 0.003(3)
C85 0.097(6) 0.138(7) 0.118(6) 0.008(6) 0.017(5) -0.013(5)
C86 0.138(8) 0.176(10) 0.179(11) -0.012(8) 0.022(7) -0.049(7)
C87 0.143(9) 0.255(16) 0.193(13) -0.097(12) 0.022(10) -0.080(10)
C88 0.146(9) 0.253(15) 0.140(10) -0.052(10) 0.009(8) -0.060(10)
C89 0.107(6) 0.188(9) 0.112(7) -0.041(6) -0.004(5) -0.020(6)
N4 0.100(4) 0.112(5) 0.097(4) -0.007(4) 0.023(4) 0.010(3)
C90 0.140(7) 0.148(7) 0.098(6) -0.028(5) 0.000(5) -0.027(6)
C91 0.210(11) 0.181(11) 0.145(9) -0.030(9) -0.006(8) -0.049(9)
C92 0.306(16) 0.227(15) 0.168(12) -0.033(11) -0.008(12) -0.108(12)
C93 0.321(17) 0.146(10) 0.190(13) 0.001(9) 0.052(12) -0.080(10)
C94 0.180(9) 0.119(7) 0.147(8) -0.005(7) 0.018(7) -0.022(6)
N5 0.090(2) 0.109(3) 0.090(3) -0.005(2) 0.008(3) -0.0047(19)
C95 0.131(4) 0.114(4) 0.142(5) -0.032(4) 0.021(4) -0.011(3)
C96 0.179(6) 0.143(5) 0.219(8) -0.061(6) -0.021(7) -0.025(5)
C97 0.189(6) 0.164(6) 0.249(10) -0.036(6) -0.032(8) -0.060(6)
C98 0.138(5) 0.181(7) 0.210(8) -0.021(6) -0.006(6) -0.061(4)
C99 0.092(3) 0.140(5) 0.123(5) 0.003(4) -0.006(4) -0.019(3)
N6 0.065(3) 0.089(3) 0.093(3) -0.003(3) 0.002(3) 0.010(3)
C100 0.082(5) 0.117(6) 0.139(6) -0.018(4) 0.012(4) -0.007(5)
C101 0.106(7) 0.158(9) 0.241(11) -0.010(8) -0.032(7) -0.020(7)
C102 0.164(10) 0.104(7) 0.230(10) -0.028(6) -0.042(8) -0.012(7)
C103 0.123(7) 0.115(7) 0.166(7) -0.029(5) -0.029(6) 0.016(6)
C104 0.094(5) 0.092(5) 0.098(4) -0.015(4) -0.008(4) 0.001(4)
C105 0.112(12) 0.136(9) 0.090(11) 0.041(9) 0.044(8) 0.055(7)
C106 0.112(6) 0.160(9) 0.074(11) 0.022(8) 0.006(8) 0.083(6)
O9 0.108(6) 0.321(18) 0.138(14) -0.037(13) 0.031(10) 0.107(7)
N7 0.241(7) 0.242(6) 0.168(12) -0.068(7) 0.098(7) -0.031(6)
C107 0.247(12) 0.239(6) 0.238(11) -0.073(6) 0.023(11) -0.001(8)
C108 0.250(14) 0.263(8) 0.272(12) -0.042(8) 0.029(12) -0.018(11)
C109 0.311(17) 0.252(7) 0.314(14) -0.036(8) 0.010(14) -0.007(12)
C110 0.42(2) 0.285(9) 0.408(19) 0.035(10) -0.021(19) -0.060(15)
C111 0.34(2) 0.286(8) 0.35(2) 0.045(10) -0.001(16) -0.067(15)
C112 0.293(19) 0.275(8) 0.291(17) -0.031(11) -0.026(15) -0.063(10)
C113 0.31(2) 0.252(7) 0.322(18) -0.025(11) 0.018(16) -0.026(14)
C114 0.39(3) 0.303(19) 0.34(2) 0.001(17) 0.01(3) -0.08(2)
C115 0.223(7) 0.240(18) 0.313(16) -0.118(16) 0.047(9) -0.044(8)
C116 0.325(9) 0.39(2) 0.379(18) -0.040(18) -0.042(11) -0.047(17)
C117 0.309(9) 0.38(2) 0.414(17) -0.060(16) -0.070(11) -0.129(14)
C118 0.360(13) 0.413(18) 0.386(16) -0.016(13) -0.081(13) -0.057(14)
C119 0.33(2) 0.348(18) 0.359(13) -0.008(16) 0.005(13) -0.102(13)
C120 0.33(2) 0.34(2) 0.358(13) -0.014(14) -0.019(14) -0.100(16)
C121 0.240(16) 0.32(2) 0.319(14) -0.026(14) 0.056(12) -0.112(15)
C122 0.21(2) 0.32(3) 0.374(18) 0.035(18) 0.091(15) -0.012(19)
C123 0.065(8) 0.126(8) 0.090(10) 0.014(10) 0.019(7) -0.004(6)
C124 0.092(5) 0.148(8) 0.077(11) -0.017(9) 0.024(7) -0.003(5)
O10 0.089(5) 0.121(8) 0.097(9) 0.008(7) 0.025(7) 0.008(5)
N8 0.126(5) 0.203(6) 0.130(9) -0.102(6) -0.022(6) -0.002(4)
C125 0.147(9) 0.177(6) 0.180(9) -0.074(7) 0.038(8) -0.019(6)
C126 0.219(13) 0.179(8) 0.244(11) -0.035(8) -0.013(10) -0.030(8)
C127 0.215(14) 0.212(10) 0.279(14) -0.022(8) 0.015(12) -0.002(8)
C128 0.224(17) 0.217(9) 0.348(15) 0.028(8) -0.106(14) -0.037(10)
C129 0.296(19) 0.266(9) 0.351(17) 0.037(10) -0.070(15) 0.017(10)
C130 0.42(2) 0.356(12) 0.39(2) -0.059(12) 0.032(16) -0.034(13)
C131 0.44(2) 0.387(14) 0.43(2) -0.078(14) 0.008(16) -0.094(16)
C132 0.66(3) 0.68(3) 0.66(4) -0.14(3) -0.13(2) -0.26(2)
C133 0.127(5) 0.213(13) 0.141(11) -0.038(10) -0.024(7) -0.022(6)
C134 0.186(7) 0.124(11) 0.241(14) -0.020(9) -0.045(8) -0.084(9)
C135 0.174(6) 0.259(16) 0.294(14) 0.042(13) -0.042(8) -0.141(11)
C136 0.248(11) 0.35(2) 0.340(16) -0.002(15) 0.037(10) -0.126(12)
C137 0.310(12) 0.38(2) 0.357(15) -0.058(18) 0.056(11) -0.045(14)
C138 0.305(14) 0.35(2) 0.348(14) -0.035(16) 0.049(13) -0.086(15)
C139 0.296(14) 0.317(19) 0.302(17) -0.032(14) 0.025(12) -0.072(17)
C140 0.42(3) 0.28(2) 0.30(3) -0.008(16) 0.05(2) -0.07(2)
C141 0.053(9) 0.064(9) 0.074(7) 0.010(6) 0.010(7) 0.012(9)
C142 0.052(11) 0.100(9) 0.116(7) -0.020(5) -0.012(7) -0.001(11)
O11 0.079(13) 0.130(10) 0.087(6) -0.039(6) 0.006(8) -0.007(9)
N9 0.128(14) 0.104(8) 0.181(7) -0.034(5) -0.014(9) -0.021(9)
C143 0.161(15) 0.181(13) 0.228(9) -0.091(10) -0.008(10) -0.074(14)
C144 0.200(17) 0.24(2) 0.253(8) -0.131(11) 0.045(11) -0.056(16)
C145 0.26(2) 0.256(19) 0.230(8) -0.070(11) 0.017(12) -0.049(16)
C146 0.30(2) 0.28(2) 0.294(10) -0.020(13) -0.026(15) -0.077(16)
C147 0.35(2) 0.31(2) 0.267(10) 0.000(13) -0.006(13) -0.071(17)
C148 0.390(19) 0.38(2) 0.319(11) 0.014(13) 0.034(14) -0.110(14)
C149 0.38(2) 0.40(2) 0.36(2) -0.009(17) 0.047(14) -0.129(14)
C150 0.37(3) 0.45(3) 0.39(4) 0.05(3) 0.01(2) -0.15(2)
C151 0.192(11) 0.184(11) 0.230(9) 0.026(9) -0.034(12) -0.160(8)
C152 0.262(15) 0.161(14) 0.188(14) 0.074(10) -0.025(11) -0.074(10)
C153 0.285(12) 0.219(17) 0.270(19) -0.006(13) -0.003(13) -0.100(11)
C154 0.275(9) 0.219(15) 0.33(2) -0.045(14) -0.016(16) -0.070(9)
C155 0.286(10) 0.188(14) 0.27(2) 0.027(15) 0.017(14) -0.094(9)
C156 0.261(10) 0.212(14) 0.24(2) -0.016(16) -0.018(13) -0.088(10)
C157 0.282(13) 0.32(2) 0.32(2) -0.026(18) 0.019(12) -0.069(14)
C158 0.251(12) 0.30(3) 0.35(3) 0.09(3) 0.045(19) -0.04(3)
C159 0.042(13) 0.111(11) 0.080(7) -0.034(7) 0.001(7) 0.028(9)
C160 0.067(12) 0.114(10) 0.084(6) -0.036(6) -0.007(6) 0.024(9)
O12 0.101(18) 0.183(16) 0.079(6) -0.017(9) -0.020(9) -0.006(14)
N10 0.101(13) 0.173(9) 0.147(7) -0.055(6) -0.015(8) -0.050(10)
C161 0.118(12) 0.218(14) 0.183(9) -0.103(10) 0.008(11) -0.074(10)
C162 0.189(15) 0.166(17) 0.271(11) -0.107(11) 0.010(14) -0.005(12)
C163 0.25(2) 0.237(15) 0.215(12) -0.097(7) 0.051(12) -0.023(12)
C164 0.29(2) 0.30(2) 0.266(10) -0.036(12) 0.029(14) -0.067(13)
C165 0.255(19) 0.317(19) 0.312(14) 0.002(14) -0.015(17) -0.113(13)
C166 0.256(19) 0.290(18) 0.285(13) -0.055(13) -0.013(16) -0.100(13)
C167 0.31(2) 0.278(19) 0.316(17) -0.005(14) -0.018(15) -0.107(13)
C168 0.40(4) 0.43(3) 0.25(2) -0.014(17) -0.03(2) -0.08(3)
C169 0.168(16) 0.195(10) 0.173(9) -0.041(10) -0.015(12) -0.105(9)
C170 0.305(17) 0.189(9) 0.336(15) 0.006(11) -0.055(14) -0.096(14)
C171 0.257(17) 0.194(17) 0.291(10) -0.038(15) 0.003(13) -0.058(13)
C172 0.30(2) 0.31(2) 0.286(10) -0.037(14) -0.017(13) -0.103(15)
C173 0.33(2) 0.31(2) 0.300(10) 0.030(16) 0.006(12) -0.077(16)
C174 0.27(2) 0.25(2) 0.289(11) -0.027(13) 0.032(11) -0.057(17)
C175 0.25(2) 0.30(2) 0.295(10) -0.004(14) 0.019(14) -0.040(17)
C176 0.23(3) 0.34(3) 0.322(17) 0.027(19) 0.02(2) -0.04(3)
C177 0.089(17) 0.122(13) 0.100(12) 0.022(9) -0.004(10) 0.032(11)
C178 0.095(13) 0.148(9) 0.105(7) 0.039(5) -0.024(9) 0.010(8)
O13 0.21(2) 0.209(18) 0.109(7) 0.028(8) 0.034(12) -0.016(15)
N11 0.192(16) 0.192(11) 0.222(7) -0.053(7) 0.064(9) -0.058(9)
C179 0.183(16) 0.205(14) 0.261(13) -0.015(11) 0.035(11) -0.063(10)
C180 0.25(2) 0.232(16) 0.299(12) 0.001(11) -0.007(17) -0.047(14)
C181 0.36(2) 0.323(15) 0.304(12) 0.051(14) -0.002(15) -0.053(15)
C182 0.26(2) 0.292(15) 0.253(15) -0.011(12) -0.025(14) -0.013(15)
C183 0.360(17) 0.303(18) 0.276(19) -0.014(12) -0.024(13) -0.117(14)
C184 0.301(14) 0.267(18) 0.266(17) -0.043(12) -0.036(14) -0.091(14)
C185 0.284(16) 0.33(2) 0.34(2) -0.028(15) 0.027(17) -0.063(15)
C186 0.32(3) 0.34(3) 0.23(3) -0.041(18) -0.02(3) -0.04(2)
C187 0.192(16) 0.171(17) 0.214(8) -0.055(9) 0.026(8) -0.017(14)
C188 0.162(16) 0.131(17) 0.214(8) 0.029(14) 0.043(8) -0.097(14)
C189 0.194(19) 0.152(18) 0.220(8) -0.060(15) 0.018(9) -0.021(15)
C190 0.26(2) 0.27(2) 0.244(10) 0.009(12) -0.022(13) -0.039(17)
C191 0.25(2) 0.301(17) 0.236(10) 0.012(13) -0.036(12) -0.059(14)
C192 0.39(3) 0.349(16) 0.37(2) -0.072(13) -0.035(15) -0.110(15)
C193 0.37(3) 0.336(19) 0.35(2) -0.073(15) -0.015(15) -0.093(14)
C194 0.22(3) 0.31(2) 0.25(3) -0.013(17) 0.10(2) -0.15(2)
P1 0.159(3) 0.177(3) 0.190(3) -0.025(3) 0.009(3) -0.021(2)
F1 0.251(8) 0.207(4) 0.411(9) 0.022(6) -0.007(8) -0.070(5)
F2 0.224(8) 0.235(5) 0.277(7) 0.013(5) 0.025(7) -0.068(5)
F3 0.229(7) 0.340(10) 0.199(4) -0.031(5) -0.018(5) -0.057(7)
F4 0.303(8) 0.278(8) 0.231(4) -0.090(5) -0.043(5) -0.008(6)
F5 0.186(4) 0.260(6) 0.309(8) -0.056(7) 0.034(5) 0.015(4)
F6 0.169(4) 0.244(6) 0.247(7) -0.015(6) 0.031(4) 0.000(4)
P2 0.077(4) 0.096(5) 0.080(4) -0.014(3) 0.010(3) 0.026(3)
F7 0.171(10) 0.174(13) 0.152(7) -0.029(6) -0.069(8) 0.086(7)
F8 0.114(8) 0.141(10) 0.097(5) 0.018(6) 0.007(5) 0.032(7)
F9 0.110(6) 0.168(10) 0.261(14) -0.059(8) -0.004(7) -0.029(6)
F10 0.137(8) 0.207(11) 0.162(13) 0.030(8) 0.026(7) -0.050(8)
F11 0.125(9) 0.220(11) 0.128(7) -0.089(8) -0.030(6) 0.096(7)
F12 0.140(10) 0.113(8) 0.159(8) -0.061(7) 0.013(7) 0.033(6)
P3 0.098(5) 0.113(5) 0.106(5) -0.010(3) 0.000(3) 0.021(4)
F13 0.234(10) 0.160(9) 0.159(8) 0.050(7) -0.061(8) -0.005(9)
F14 0.161(9) 0.139(9) 0.120(7) -0.032(6) -0.042(7) 0.018(8)
F15 0.136(7) 0.243(15) 0.167(11) 0.021(10) 0.027(7) -0.022(9)
F16 0.177(7) 0.212(12) 0.205(13) -0.005(10) 0.060(7) -0.052(8)
F17 0.151(12) 0.132(5) 0.173(12) -0.041(7) -0.072(8) 0.008(6)
F18 0.244(16) 0.115(6) 0.193(12) -0.032(7) -0.013(9) 0.019(7)
P4 0.122(2) 0.142(2) 0.133(2) -0.0052(19) -0.0415(19) -0.002(2)
F19 0.100(6) 0.230(13) 0.251(11) 0.008(10) -0.021(6) -0.002(7)
F20 0.206(13) 0.259(14) 0.198(7) 0.005(10) -0.123(7) -0.032(13)
F21 0.292(17) 0.152(4) 0.206(12) -0.006(7) 0.006(13) -0.048(8)
F22 0.279(14) 0.246(14) 0.175(7) -0.082(8) -0.026(10) -0.020(15)
F23 0.219(12) 0.211(13) 0.236(11) 0.081(10) -0.015(11) 0.028(12)
F24 0.219(8) 0.288(17) 0.240(14) -0.013(13) -0.075(8) -0.129(10)
Cl1 0.302(13) 0.380(18) 0.222(11) -0.009(12) 0.011(9) 0.058(13)
Cl2 0.234(11) 0.420(19) 0.250(11) -0.042(12) 0.051(8) 0.153(13)
C195 0.240(13) 0.164(18) 0.257(13) 0.045(16) 0.048(15) -0.067(12)
Cl3 0.62(2) 0.41(3) 0.51(4) -0.06(3) -0.01(2) -0.17(2)
Cl4 0.57(2) 0.50(3) 0.53(4) -0.08(3) 0.03(3) -0.23(2)
C196 0.59(3) 0.60(3) 0.61(3) -0.049(19) 0.001(16) -0.170(19)
Cl5 0.50(3) 0.42(2) 0.37(3) -0.05(2) 0.08(3) -0.14(2)
Cl6 0.170(14) 0.422(18) 0.230(17) -0.028(17) 0.033(12) -0.049(14)
C197 0.40(2) 0.38(2) 0.38(3) 0.00(2) -0.041(19) -0.112(14)
Cl7 0.35(3) 0.35(2) 0.34(3) -0.09(2) 0.049(19) -0.039(18)
Cl8 0.204(17) 0.455(17) 0.26(2) -0.036(18) -0.037(17) -0.125(17)
C198 0.42(3) 0.438(18) 0.42(3) -0.050(17) -0.020(17) -0.123(18)
Cl9 0.31(3) 0.29(2) 0.32(2) 0.002(18) 0.114(18) -0.065(19)
Cl10 0.34(3) 0.351(17) 0.41(3) 0.007(19) -0.02(3) -0.02(2)
C199 0.39(3) 0.39(2) 0.40(2) -0.039(19) -0.011(18) -0.109(19)
Cl11 0.52(3) 0.46(2) 0.43(3) -0.05(2) -0.24(2) -0.13(2)
Cl12 0.367(19) 0.57(3) 0.28(2) 0.02(2) -0.173(15) -0.009(18)
C200 0.48(2) 0.48(2) 0.46(3) -0.04(2) -0.029(18) -0.13(2)
Cl13 0.48(4) 0.368(18) 0.39(3) 0.056(19) 0.09(3) -0.11(3)
Cl14 0.183(14) 0.230(15) 0.451(19) 0.038(16) 0.048(16) -0.016(12)
C201 0.36(3) 0.352(18) 0.372(19) -0.04(2) -0.042(19) -0.10(2)
Cl15 0.55(3) 0.42(2) 0.231(15) 0.051(17) 0.01(2) -0.19(2)
Cl16 0.43(3) 0.310(19) 0.34(3) -0.088(17) 0.02(2) -0.177(16)
C202 0.132(19) 0.181(19) 0.222(16) 0.022(15) -0.018(17) 0.005(14)
Cl17 0.36(3) 0.330(14) 0.37(3) 0.027(19) -0.04(2) -0.048(19)
Cl18 0.201(16) 0.360(15) 0.298(19) 0.132(15) -0.100(15) -0.130(16)
C203 0.42(3) 0.43(2) 0.46(3) 0.029(14) -0.01(2) -0.150(17)
Cl19 0.259(18) 0.56(3) 0.392(18) 0.15(2) -0.205(13) -0.114(18)
Cl20 0.155(15) 0.39(3) 0.56(2) -0.01(2) -0.101(16) 0.022(18)
C204 0.44(3) 0.46(3) 0.44(2) 0.002(14) -0.002(18) -0.131(18)
Cl21 0.426(19) 0.40(3) 0.32(2) 0.01(2) 0.098(16) -0.239(17)
Cl22 0.46(2) 0.232(17) 0.34(2) -0.007(16) 0.034(17) -0.127(18)
C205 0.35(2) 0.36(2) 0.36(3) -0.043(17) -0.016(19) -0.124(14)
Cl23 0.49(3) 0.55(3) 0.50(2) -0.09(2) 0.05(2) -0.26(3)
Cl24 0.47(3) 0.36(3) 0.329(19) 0.112(18) 0.085(18) -0.16(2)
C206 0.35(3) 0.37(2) 0.35(2) 0.015(14) 0.004(19) -0.065(18)
Cl25 0.37(3) 0.28(2) 0.47(2) -0.02(2) -0.06(2) -0.14(2)
Cl26 0.31(3) 0.45(2) 0.39(3) 0.02(2) 0.04(2) -0.171(18)
C207 0.44(3) 0.44(2) 0.48(2) -0.04(2) -0.017(19) -0.143(17)
Cl27 0.439(19) 0.36(3) 0.47(3) -0.05(3) -0.02(2) -0.19(2)
Cl28 0.398(17) 0.179(16) 0.42(3) -0.069(17) 0.043(19) -0.242(16)
C208 0.41(2) 0.40(3) 0.41(2) -0.02(2) -0.001(14) -0.101(17)
Cl29 0.43(3) 0.222(18) 0.515(16) 0.102(19) -0.102(18) -0.16(2)
Cl30 0.51(3) 0.188(17) 0.554(18) -0.128(19) 0.03(2) -0.18(2)
C209 0.47(2) 0.42(3) 0.45(2) -0.04(2) -0.041(13) -0.14(2)

loop_
_atom_type_symbol
_atom_type_description
_atom_type_scat_dispersion_real
_atom_type_scat_dispersion_imag
_atom_type_scat_source
C C 0.0033 0.0016 'International Tables Vol C Tables 4.2.6.8 and 6.1.1.4'
H H 0.0000 0.0000 'International Tables Vol C Tables 4.2.6.8 and 6.1.1.4'
O O 0.0106 0.0060 'International Tables Vol C Tables 4.2.6.8 and 6.1.1.4'
N N 0.0061 0.0033 'International Tables Vol C Tables 4.2.6.8 and 6.1.1.4'
P P 0.1023 0.0942 'International Tables Vol C Tables 4.2.6.8 and 6.1.1.4'
F F 0.0171 0.0103 'International Tables Vol C Tables 4.2.6.8 and 6.1.1.4'
Co Co 0.3494 0.9721 'International Tables Vol C Tables 4.2.6.8 and 6.1.1.4'
Cl Cl 0.1484 0.1585 'International Tables Vol C Tables 4.2.6.8 and 6.1.1.4'

loop_
_geom_angle_atom_site_label_1
_geom_angle_atom_site_label_2
_geom_angle_atom_site_label_3
_geom_angle
_geom_angle_site_symmetry_1
_geom_angle_site_symmetry_3
O5 Co1 O4 83.71(15) . .
O5 Co1 O3 177.70(18) . .
O4 Co1 O3 95.08(15) . .
O5 Co1 O6 95.89(15) . .
O4 Co1 O6 178.59(17) . .
O3 Co1 O6 85.37(15) . .
O5 Co1 N4 89.5(2) . .
O4 Co1 N4 91.2(2) . .
O3 Co1 N4 88.5(2) . .
O6 Co1 N4 90.1(2) . .
O5 Co1 N3 91.9(2) . .
O4 Co1 N3 90.1(2) . .
O3 Co1 N3 90.1(2) . .
O6 Co1 N3 88.6(2) . .
N4 Co1 N3 178.2(3) . .
O8 Co2 O7 95.04(15) . .
O8 Co2 O1 84.56(15) . 2_676
O7 Co2 O1 179.58(18) . 2_676
O8 Co2 O2 179.31(17) . 2_676
O7 Co2 O2 85.04(15) . 2_676
O1 Co2 O2 95.35(15) 2_676 2_676
O8 Co2 N6 89.99(18) . .
O7 Co2 N6 90.19(18) . .
O1 Co2 N6 89.65(18) 2_676 .
O2 Co2 N6 90.69(18) 2_676 .
O8 Co2 N5 89.07(19) . .
O7 Co2 N5 89.62(18) . .
O1 Co2 N5 90.53(18) 2_676 .
O2 Co2 N5 90.25(18) 2_676 .
N6 Co2 N5 179.0(2) . .
C1 O1 Co2 125.4(3) . 2_676
O1 C1 C2 123.8(5) . .
O1 C1 C19 113.3(5) . .
C2 C1 C19 121.9(6) . .
O1 C1 C25 114.8(7) . .
C2 C1 C25 118.4(7) . .
C1 C2 C3 127.0(5) . .
C1 C2 H1 116.5 . .
C3 C2 H1 116.5 . .
O2 C3 C2 122.9(5) . .
O2 C3 C6 115.7(5) . .
C2 C3 C6 121.3(5) . .
C3 O2 Co2 125.5(3) . 2_676
C15 N1 C4 108.1(4) . .
C15 N1 C105 128.5(13) . .
C4 N1 C105 123.4(13) . .
C15 N1 C123 124.0(11) . .
C4 N1 C123 126.8(12) . .
C5 C4 N1 129.6(5) . .
C5 C4 C9 122.2(5) . .
N1 C4 C9 108.2(5) . .
C4 C5 C6 120.2(5) . .
C4 C5 H2 119.9 . .
C6 C5 H2 119.9 . .
C5 C6 C7 119.7(5) . .
C5 C6 C3 121.7(5) . .
C7 C6 C3 118.6(5) . .
C8 C7 C6 120.3(5) . .
C8 C7 H3 119.9 . .
C6 C7 H3 119.9 . .
C7 C8 C9 120.1(5) . .
C7 C8 H4 120.0 . .
C9 C8 H4 120.0 . .
C4 C9 C10 107.8(5) . .
C4 C9 C8 117.4(5) . .
C10 C9 C8 134.7(5) . .
C15 C10 C11 118.9(5) . .
C15 C10 C9 106.9(5) . .
C11 C10 C9 134.2(5) . .
C12 C11 C10 118.8(5) . .
C12 C11 H5 120.6 . .
C10 C11 H5 120.6 . .
C11 C12 C13 122.9(5) . .
C11 C12 H6 118.5 . .
C13 C12 H6 118.5 . .
C14 C13 C12 118.8(5) . .
C14 C13 C16 121.1(5) . .
C12 C13 C16 120.1(5) . .
C13 C14 C15 118.9(5) . .
C13 C14 H7 120.5 . .
C15 C14 H7 120.5 . .
N1 C15 C10 109.0(5) . .
N1 C15 C14 129.3(5) . .
C10 C15 C14 121.7(5) . .
O3 C16 C17 123.5(5) . .
O3 C16 C13 113.4(5) . .
C17 C16 C13 123.0(5) . .
C16 O3 Co1 125.2(3) . .
C16 C17 C18 126.4(5) . .
C16 C17 H8 116.8 . .
C18 C17 H8 116.8 . .
O4 C18 C17 123.0(5) . .
O4 C18 C31 113.6(8) . .
C17 C18 C31 123.0(8) . .
O4 C18 C37 111.9(9) . .
C17 C18 C37 119.1(9) . .
O4 C18 C43 114.0(7) . .
C17 C18 C43 120.9(7) . .
C18 O4 Co1 126.1(3) . .
C20 C19 C24 120.0 . .
C20 C19 C1 116.5(6) . .
C24 C19 C1 122.7(6) . .
C21 C20 C19 120.0 . .
C21 C20 H9 120.0 . .
C19 C20 H9 120.0 . .
C20 C21 C22 120.0 . .
C20 C21 H10 120.0 . .
C22 C21 H10 120.0 . .
C23 C22 C21 120.0 . .
C23 C22 H11 120.0 . .
C21 C22 H11 120.0 . .
C22 C23 C24 120.0 . .
C22 C23 H12 120.0 . .
C24 C23 H12 120.0 . .
C23 C24 C19 120.0 . .
C23 C24 H13 120.0 . .
C19 C24 H13 120.0 . .
C26 C25 C30 120.0 . .
C26 C25 C1 120.0(9) . .
C30 C25 C1 118.7(9) . .
C27 C26 C25 120.0 . .
C27 C26 H14 120.0 . .
C25 C26 H14 120.0 . .
C26 C27 C28 120.0 . .
C26 C27 H15 120.0 . .
C28 C27 H15 120.0 . .
C29 C28 C27 120.0 . .
C29 C28 H16 120.0 . .
C27 C28 H16 120.0 . .
C28 C29 C30 120.0 . .
C28 C29 H17 120.0 . .
C30 C29 H17 120.0 . .
C29 C30 C25 120.0 . .
C29 C30 H18 120.0 . .
C25 C30 H18 120.0 . .
C32 C31 C36 120.0 . .
C32 C31 C18 122.0(10) . .
C36 C31 C18 117.8(10) . .
C33 C32 C31 120.0 . .
C33 C32 H19 120.0 . .
C31 C32 H19 120.0 . .
C34 C33 C32 120.0 . .
C34 C33 H20 120.0 . .
C32 C33 H20 120.0 . .
C33 C34 C35 120.0 . .
C33 C34 H21 120.0 . .
C35 C34 H21 120.0 . .
C34 C35 C36 120.0 . .
C34 C35 H22 120.0 . .
C36 C35 H22 120.0 . .
C35 C36 C31 120.0 . .
C35 C36 H23 120.0 . .
C31 C36 H23 120.0 . .
C38 C37 C42 120.0 . .
C38 C37 C18 118.9(13) . .
C42 C37 C18 118.7(13) . .
C39 C38 C37 120.0 . .
C39 C38 H24 120.0 . .
C37 C38 H24 120.0 . .
C38 C39 C40 120.0 . .
C38 C39 H25 120.0 . .
C40 C39 H25 120.0 . .
C41 C40 C39 120.0 . .
C41 C40 H26 120.0 . .
C39 C40 H26 120.0 . .
C40 C41 C42 120.0 . .
C40 C41 H27 120.0 . .
C42 C41 H27 120.0 . .
C41 C42 C37 120.0 . .
C41 C42 H28 120.0 . .
C37 C42 H28 120.0 . .
C44 C43 C48 120.0 . .
C44 C43 C18 119.0(8) . .
C48 C43 C18 119.6(8) . .
C43 C44 C45 120.0 . .
C43 C44 H29 120.0 . .
C45 C44 H29 120.0 . .
C46 C45 C44 120.0 . .
C46 C45 H30 120.0 . .
C44 C45 H30 120.0 . .
C45 C46 C47 120.0 . .
C45 C46 H31 120.0 . .
C47 C46 H31 120.0 . .
C48 C47 C46 120.0 . .
C48 C47 H32 120.0 . .
C46 C47 H32 120.0 . .
C47 C48 C43 120.0 . .
C47 C48 H33 120.0 . .
C43 C48 H33 120.0 . .
C49 O5 Co1 124.9(4) . .
O5 C49 C50 124.0(6) . .
O5 C49 C67 114.2(6) . .
C50 C49 C67 121.1(6) . .
O5 C49 C73 113.7(8) . .
C50 C49 C73 114.0(8) . .
C49 C50 C51 126.9(5) . .
C49 C50 H34 116.5 . .
C51 C50 H34 116.5 . .
O6 C51 C50 122.9(5) . .
O6 C51 C54 116.7(5) . .
C50 C51 C54 120.4(5) . .
C51 O6 Co1 125.2(3) . .
C52 N2 C63 108.5(4) . .
C52 N2 C141 126.9(13) . .
C63 N2 C141 123.9(13) . .
C52 N2 C177 116.9(16) . .
C63 N2 C177 134.1(16) . .
C52 N2 C159 124.5(13) . .
C63 N2 C159 126.0(12) . .
C53 C52 N2 127.9(5) . .
C53 C52 C57 123.0(5) . .
N2 C52 C57 109.1(4) . .
C52 C53 C54 118.5(5) . .
C52 C53 H35 120.7 . .
C54 C53 H35 120.7 . .
C55 C54 C53 118.3(5) . .
C55 C54 C51 120.9(5) . .
C53 C54 C51 120.8(5) . .
C56 C55 C54 122.5(5) . .
C56 C55 H36 118.8 . .
C54 C55 H36 118.8 . .
C57 C56 C55 119.1(5) . .
C57 C56 H37 120.5 . .
C55 C56 H37 120.4 . .
C56 C57 C52 118.6(5) . .
C56 C57 C58 134.9(5) . .
C52 C57 C58 106.5(5) . .
C63 C58 C59 119.4(5) . .
C63 C58 C57 107.3(5) . .
C59 C58 C57 133.3(5) . .
C60 C59 C58 118.9(5) . .
C60 C59 H38 120.6 . .
C58 C59 H38 120.6 . .
C61 C60 C59 121.3(5) . .
C61 C60 H39 119.4 . .
C59 C60 H39 119.4 . .
C60 C61 C62 119.9(5) . .
C60 C61 C64 118.7(5) . .
C62 C61 C64 121.5(5) . .
C63 C62 C61 118.9(5) . .
C63 C62 H40 120.6 . .
C61 C62 H40 120.6 . .
C62 C63 N2 129.7(5) . .
C62 C63 C58 121.7(5) . .
N2 C63 C58 108.6(4) . .
O7 C64 C65 123.2(5) . .
O7 C64 C61 113.8(4) . .
C65 C64 C61 123.0(5) . .
C64 O7 Co2 126.1(3) . .
C64 C65 C66 125.6(5) . .
C64 C65 H41 117.2 . .
C66 C65 H41 117.2 . .
O8 C66 C65 123.7(5) . .
O8 C66 C79 115.4(4) . .
C65 C66 C79 120.8(5) . .
C66 O8 Co2 126.2(3) . .
C68 C67 C72 120.0 . .
C68 C67 C49 118.2(6) . .
C72 C67 C49 121.8(6) . .
C69 C68 C67 120.0 . .
C69 C68 H42 120.0 . .
C67 C68 H42 120.0 . .
C68 C69 C70 120.0 . .
C68 C69 H43 120.0 . .
C70 C69 H43 120.0 . .
C69 C70 C71 120.0 . .
C69 C70 H44 120.0 . .
C71 C70 H44 120.0 . .
C72 C71 C70 120.0 . .
C72 C71 H45 120.0 . .
C70 C71 H45 120.0 . .
C71 C72 C67 120.0 . .
C71 C72 H46 120.0 . .
C67 C72 H46 120.0 . .
C74 C73 C78 120.0 . .
C74 C73 C49 120.5(11) . .
C78 C73 C49 115.3(11) . .
C75 C74 C73 120.0 . .
C75 C74 H47 120.0 . .
C73 C74 H47 120.0 . .
C74 C75 C76 120.0 . .
C74 C75 H48 120.0 . .
C76 C75 H48 120.0 . .
C77 C76 C75 120.0 . .
C77 C76 H49 120.0 . .
C75 C76 H49 120.0 . .
C76 C77 C78 120.0 . .
C76 C77 H50 120.0 . .
C78 C77 H50 120.0 . .
C77 C78 C73 120.0 . .
C77 C78 H51 120.0 . .
C73 C78 H51 120.0 . .
C84 C79 C80 116.6(5) . .
C84 C79 C66 119.8(5) . .
C80 C79 C66 123.6(4) . .
C79 C80 C81 122.4(5) . .
C79 C80 H52 118.8 . .
C81 C80 H52 118.8 . .
C82 C81 C80 119.0(6) . .
C82 C81 H53 120.5 . .
C80 C81 H53 120.5 . .
C81 C82 C83 120.4(6) . .
C81 C82 H54 119.8 . .
C83 C82 H54 119.8 . .
C82 C83 C84 119.0(6) . .
C82 C83 H55 120.5 . .
C84 C83 H55 120.5 . .
C79 C84 C83 122.5(5) . .
C79 C84 H56 118.7 . .
C83 C84 H56 118.7 . .
C85 N3 C89 121.2(8) . .
C85 N3 Co1 120.8(7) . .
C89 N3 Co1 118.0(7) . .
N3 C85 C86 121.1(9) . .
N3 C85 H57 119.5 . .
C86 C85 H57 119.5 . .
C87 C86 C85 116.8(12) . .
C87 C86 H58 121.6 . .
C85 C86 H58 121.6 . .
C86 C87 C88 122.3(14) . .
C86 C87 H59 118.8 . .
C88 C87 H59 118.8 . .
C89 C88 C87 118.5(13) . .
C89 C88 H60 120.7 . .
C87 C88 H60 120.7 . .
N3 C89 C88 120.1(10) . .
N3 C89 H61 120.0 . .
C88 C89 H61 120.0 . .
C90 N4 C94 118.5(8) . .
C90 N4 Co1 120.3(7) . .
C94 N4 Co1 121.2(7) . .
N4 C90 C91 122.8(9) . .
N4 C90 H62 118.6 . .
C91 C90 H62 118.6 . .
C92 C91 C90 119.1(12) . .
C92 C91 H63 120.4 . .
C90 C91 H63 120.4 . .
C91 C92 C93 119.9(14) . .
C91 C92 H64 120.0 . .
C93 C92 H64 120.0 . .
C92 C93 C94 119.6(12) . .
C92 C93 H65 120.2 . .
C94 C93 H65 120.2 . .
N4 C94 C93 119.9(10) . .
N4 C94 H66 120.0 . .
C93 C94 H66 120.0 . .
C99 N5 C95 119.3(6) . .
C99 N5 Co2 121.2(5) . .
C95 N5 Co2 119.5(5) . .
N5 C95 C96 119.5(8) . .
N5 C95 H67 120.2 . .
C96 C95 H67 120.2 . .
C97 C96 C95 121.6(10) . .
C97 C96 H68 119.2 . .
C95 C96 H68 119.2 . .
C96 C97 C98 117.1(11) . .
C96 C97 H69 121.5 . .
C98 C97 H69 121.5 . .
C97 C98 C99 122.7(10) . .
C97 C98 H70 118.6 . .
C99 C98 H70 118.6 . .
N5 C99 C98 119.7(8) . .
N5 C99 H71 120.2 . .
C98 C99 H71 120.2 . .
C100 N6 C104 118.9(6) . .
C100 N6 Co2 120.3(5) . .
C104 N6 Co2 120.9(5) . .
N6 C100 C101 121.6(7) . .
N6 C100 H72 119.2 . .
C101 C100 H72 119.2 . .
C100 C101 C102 117.4(9) . .
C100 C101 H73 121.3 . .
C102 C101 H73 121.3 . .
C103 C102 C101 118.3(9) . .
C103 C102 H74 120.8 . .
C101 C102 H74 120.8 . .
C104 C103 C102 120.2(8) . .
C104 C103 H75 119.9 . .
C102 C103 H75 119.9 . .
C103 C104 N6 123.5(7) . .
C103 C104 H76 118.2 . .
N6 C104 H76 118.2 . .
N1 C105 C106 118(2) . .
N1 C105 H77 107.9 . .
C106 C105 H77 107.9 . .
N1 C105 H78 107.9 . .
C106 C105 H78 107.9 . .
H77 C105 H78 107.2 . .
O9 C106 N7 124.3(10) . .
O9 C106 C105 113.4(9) . .
N7 C106 C105 121.9(8) . .
C106 N7 C115 121.3(10) . .
C106 N7 C107 116.4(9) . .
C115 N7 C107 119.1(9) . .
N7 C107 C108 112.0(8) . .
N7 C107 H79 109.2 . .
C108 C107 H79 109.2 . .
N7 C107 H80 109.2 . .
C108 C107 H80 109.2 . .
H79 C107 H80 107.9 . .
C109 C108 C107 112.6(7) . .
C109 C108 H81 109.1 . .
C107 C108 H81 109.1 . .
C109 C108 H82 109.1 . .
C107 C108 H82 109.1 . .
H81 C108 H82 107.8 . .
C110 C109 C108 112.4(8) . .
C110 C109 H83 109.1 . .
C108 C109 H83 109.1 . .
C110 C109 H84 109.1 . .
C108 C109 H84 109.1 . .
H83 C109 H84 107.9 . .
C109 C110 C111 112.3(9) . .
C109 C110 H85 109.2 . .
C111 C110 H85 109.2 . .
C109 C110 H86 109.2 . .
C111 C110 H86 109.2 . .
H85 C110 H86 107.9 . .
C112 C111 C110 116.3(9) . .
C112 C111 H87 108.2 . .
C110 C111 H87 108.2 . .
C112 C111 H88 108.2 . .
C110 C111 H88 108.2 . .
H87 C111 H88 107.4 . .
C111 C112 C113 117.1(9) . .
C111 C112 H89 108.0 . .
C113 C112 H89 108.0 . .
C111 C112 H90 108.0 . .
C113 C112 H90 108.0 . .
H89 C112 H90 107.3 . .
C112 C113 C114 111.7(9) . .
C112 C113 H91 109.3 . .
C114 C113 H91 109.3 . .
C112 C113 H92 109.3 . .
C114 C113 H92 109.3 . .
H91 C113 H92 108.0 . .
C113 C114 H93 109.5 . .
C113 C114 H94 109.5 . .
H93 C114 H94 109.5 . .
C113 C114 H95 109.5 . .
H93 C114 H95 109.5 . .
H94 C114 H95 109.5 . .
N7 C115 C116 113.9(10) . .
N7 C115 H96 108.8 . .
C116 C115 H96 108.8 . .
N7 C115 H97 108.8 . .
C116 C115 H97 108.8 . .
H96 C115 H97 107.7 . .
C115 C116 C117 115.5(8) . .
C115 C116 H98 108.4 . .
C117 C116 H98 108.4 . .
C115 C116 H99 108.4 . .
C117 C116 H99 108.4 . .
H98 C116 H99 107.5 . .
C118 C117 C116 113.3(9) . .
C118 C117 H100 108.9 . .
C116 C117 H100 108.9 . .
C118 C117 H101 108.9 . .
C116 C117 H101 108.9 . .
H100 C117 H101 107.7 . .
C117 C118 C119 117.7(10) . .
C117 C118 H102 107.9 . .
C119 C118 H102 107.9 . .
C117 C118 H103 107.9 . .
C119 C118 H103 107.9 . .
H102 C118 H103 107.2 . .
C120 C119 C118 114.7(10) . .
C120 C119 H104 108.6 . .
C118 C119 H104 108.6 . .
C120 C119 H105 108.6 . .
C118 C119 H105 108.6 . .
H104 C119 H105 107.6 . .
C121 C120 C119 127.4(12) . .
C121 C120 H106 105.5 . .
C119 C120 H106 105.5 . .
C121 C120 H107 105.5 . .
C119 C120 H107 105.5 . .
H106 C120 H107 106.0 . .
C120 C121 C122 119.5(11) . .
C120 C121 H108 107.4 . .
C122 C121 H108 107.4 . .
C120 C121 H109 107.4 . .
C122 C121 H109 107.4 . .
H108 C121 H109 107.0 . .
C121 C122 H110 109.5 . .
C121 C122 H111 109.5 . .
H110 C122 H111 109.5 . .
C121 C122 H112 109.5 . .
H110 C122 H112 109.5 . .
H111 C122 H112 109.5 . .
N1 C123 C124 105(2) . .
N1 C123 H113 110.8 . .
C124 C123 H113 110.8 . .
N1 C123 H114 110.8 . .
C124 C123 H114 110.8 . .
H113 C123 H114 108.9 . .
O10 C124 N8 123.1(9) . .
O10 C124 C123 113.3(8) . .
N8 C124 C123 123.5(8) . .
C124 N8 C133 121.7(9) . .
C124 N8 C125 116.7(9) . .
C133 N8 C125 120.0(8) . .
N8 C125 C126 112.4(8) . .
N8 C125 H115 109.1 . .
C126 C125 H115 109.1 . .
N8 C125 H116 109.1 . .
C126 C125 H116 109.1 . .
H115 C125 H116 107.9 . .
C127 C126 C125 113.0(9) . .
C127 C126 H117 109.0 . .
C125 C126 H117 109.0 . .
C127 C126 H118 109.0 . .
C125 C126 H118 109.0 . .
H117 C126 H118 107.8 . .
C128 C127 C126 112.6(11) . .
C128 C127 H119 109.1 . .
C126 C127 H119 109.1 . .
C128 C127 H120 109.1 . .
C126 C127 H120 109.1 . .
H119 C127 H120 107.8 . .
C127 C128 C129 113.3(11) . .
C127 C128 H121 108.9 . .
C129 C128 H121 108.9 . .
C127 C128 H122 108.9 . .
C129 C128 H122 108.9 . .
H121 C128 H122 107.7 . .
C130 C129 C128 119.0(12) . .
C130 C129 H123 107.6 . .
C128 C129 H123 107.6 . .
C130 C129 H124 107.6 . .
C128 C129 H124 107.6 . .
H123 C129 H124 107.0 . .
C129 C130 C131 118.8(13) . .
C129 C130 H125 107.6 . .
C131 C130 H125 107.6 . .
C129 C130 H126 107.6 . .
C131 C130 H126 107.6 . .
H125 C130 H126 107.0 . .
C130 C131 C132 111.3(13) . .
C130 C131 H127 109.4 . .
C132 C131 H127 109.4 . .
C130 C131 H128 109.4 . .
C132 C131 H128 109.4 . .
H127 C131 H128 108.0 . .
C131 C132 H129 109.5 . .
C131 C132 H130 109.5 . .
H129 C132 H130 109.5 . .
C131 C132 H131 109.5 . .
H129 C132 H131 109.5 . .
H130 C132 H131 109.5 . .
N8 C133 C134 113.6(10) . .
N8 C133 H132 108.8 . .
C134 C133 H132 108.8 . .
N8 C133 H133 108.8 . .
C134 C133 H133 108.8 . .
H132 C133 H133 107.7 . .
C135 C134 C133 117.2(10) . .
C135 C134 H134 108.0 . .
C133 C134 H134 108.0 . .
C135 C134 H135 108.0 . .
C133 C134 H135 108.0 . .
H134 C134 H135 107.2 . .
C134 C135 C136 114.4(11) . .
C134 C135 H136 108.7 . .
C136 C135 H136 108.7 . .
C134 C135 H137 108.7 . .
C136 C135 H137 108.7 . .
H136 C135 H137 107.6 . .
C135 C136 C137 118.2(13) . .
C135 C136 H138 107.7 . .
C137 C136 H138 107.7 . .
C135 C136 H139 107.7 . .
C137 C136 H139 107.7 . .
H138 C136 H139 107.1 . .
C138 C137 C136 116.2(13) . .
C138 C137 H140 108.2 . .
C136 C137 H140 108.2 . .
C138 C137 H141 108.2 . .
C136 C137 H141 108.2 . .
H140 C137 H141 107.4 . .
C139 C138 C137 135.6(18) . .
C139 C138 H142 103.3 . .
C137 C138 H142 103.3 . .
C139 C138 H143 103.3 . .
C137 C138 H143 103.3 . .
H142 C138 H143 105.2 . .
C138 C139 C140 122.6(16) . .
C138 C139 H144 106.7 . .
C140 C139 H144 106.7 . .
C138 C139 H145 106.7 . .
C140 C139 H145 106.7 . .
H144 C139 H145 106.6 . .
C139 C140 H146 109.5 . .
C139 C140 H147 109.5 . .
H146 C140 H147 109.5 . .
C139 C140 H148 109.5 . .
H146 C140 H148 109.5 . .
H147 C140 H148 109.5 . .
N2 C141 C142 116(3) . .
N2 C141 H149 108.4 . .
C142 C141 H149 108.4 . .
N2 C141 H150 108.4 . .
C142 C141 H150 108.4 . .
H149 C141 H150 107.5 . .
O11 C142 N9 122.3(9) . .
O11 C142 C141 114.6(9) . .
N9 C142 C141 122.9(9) . .
C142 N9 C151 123.0(9) . .
C142 N9 C143 116.0(9) . .
C151 N9 C143 120.1(9) . .
N9 C143 C144 111.9(9) . .
N9 C143 H151 109.2 . .
C144 C143 H151 109.2 . .
N9 C143 H152 109.2 . .
C144 C143 H152 109.2 . .
H151 C143 H152 107.9 . .
C145 C144 C143 114.4(10) . .
C145 C144 H153 108.6 . .
C143 C144 H153 108.6 . .
C145 C144 H154 108.6 . .
C143 C144 H154 108.6 . .
H153 C144 H154 107.6 . .
C146 C145 C144 113.4(12) . .
C146 C145 H155 108.9 . .
C144 C145 H155 108.9 . .
C146 C145 H156 108.9 . .
C144 C145 H156 108.9 . .
H155 C145 H156 107.7 . .
C145 C146 C147 112.5(12) . .
C145 C146 H157 109.1 . .
C147 C146 H157 109.1 . .
C145 C146 H158 109.1 . .
C147 C146 H158 109.1 . .
H157 C146 H158 107.8 . .
C148 C147 C146 118.7(13) . .
C148 C147 H159 107.6 . .
C146 C147 H159 107.6 . .
C148 C147 H160 107.6 . .
C146 C147 H160 107.6 . .
H159 C147 H160 107.1 . .
C147 C148 C149 118.8(14) . .
C147 C148 H161 107.6 . .
C149 C148 H161 107.6 . .
C147 C148 H162 107.6 . .
C149 C148 H162 107.6 . .
H161 C148 H162 107.0 . .
C148 C149 C150 110.9(13) . .
C148 C149 H163 109.5 . .
C150 C149 H163 109.5 . .
C148 C149 H164 109.5 . .
C150 C149 H164 109.5 . .
H163 C149 H164 108.1 . .
C149 C150 H165 109.5 . .
C149 C150 H166 109.5 . .
H165 C150 H166 109.5 . .
C149 C150 H167 109.5 . .
H165 C150 H167 109.5 . .
H166 C150 H167 109.5 . .
N9 C151 C152 115.8(10) . .
N9 C151 H168 108.3 . .
C152 C151 H168 108.3 . .
N9 C151 H169 108.3 . .
C152 C151 H169 108.3 . .
H168 C151 H169 107.4 . .
C151 C152 C153 120.1(11) . .
C151 C152 H170 107.3 . .
C153 C152 H170 107.3 . .
C151 C152 H171 107.3 . .
C153 C152 H171 107.3 . .
H170 C152 H171 106.9 . .
C152 C153 C154 114.8(12) . .
C152 C153 H172 108.6 . .
C154 C153 H172 108.6 . .
C152 C153 H173 108.6 . .
C154 C153 H173 108.6 . .
H172 C153 H173 107.5 . .
C155 C154 C153 120.1(14) . .
C155 C154 H174 107.3 . .
C153 C154 H174 107.3 . .
C155 C154 H175 107.3 . .
C153 C154 H175 107.3 . .
H174 C154 H175 106.9 . .
C156 C155 C154 117.4(13) . .
C156 C155 H176 107.9 . .
C154 C155 H176 107.9 . .
C156 C155 H177 107.9 . .
C154 C155 H177 107.9 . .
H176 C155 H177 107.2 . .
C157 C156 C155 134.2(18) . .
C157 C156 H178 103.6 . .
C155 C156 H178 103.6 . .
C157 C156 H179 103.6 . .
C155 C156 H179 103.6 . .
H178 C156 H179 105.3 . .
C156 C157 C158 121.5(16) . .
C156 C157 H180 107.0 . .
C158 C157 H180 107.0 . .
C156 C157 H181 107.0 . .
C158 C157 H181 107.0 . .
H180 C157 H181 106.7 . .
C157 C158 H182 109.5 . .
C157 C158 H183 109.5 . .
H182 C158 H183 109.5 . .
C157 C158 H184 109.5 . .
H182 C158 H184 109.5 . .
H183 C158 H184 109.5 . .
N2 C159 C160 107(2) . .
N2 C159 H185 110.2 . .
C160 C159 H185 110.2 . .
N2 C159 H186 110.2 . .
C160 C159 H186 110.2 . .
H185 C159 H186 108.5 . .
O12 C160 N10 123.8(9) . .
O12 C160 C159 113.8(9) . .
N10 C160 C159 122.4(9) . .
C160 N10 C169 122.4(9) . .
C160 N10 C161 117.9(9) . .
C169 N10 C161 118.9(9) . .
N10 C161 C162 112.2(9) . .
N10 C161 H187 109.2 . .
C162 C161 H187 109.2 . .
N10 C161 H188 109.2 . .
C162 C161 H188 109.2 . .
H187 C161 H188 107.9 . .
C163 C162 C161 114.2(10) . .
C163 C162 H189 108.7 . .
C161 C162 H189 108.7 . .
C163 C162 H190 108.7 . .
C161 C162 H190 108.7 . .
H189 C162 H190 107.6 . .
C164 C163 C162 114.9(12) . .
C164 C163 H191 108.5 . .
C162 C163 H191 108.5 . .
C164 C163 H192 108.5 . .
C162 C163 H192 108.5 . .
H191 C163 H192 107.5 . .
C163 C164 C165 113.8(12) . .
C163 C164 H193 108.8 . .
C165 C164 H193 108.8 . .
C163 C164 H194 108.8 . .
C165 C164 H194 108.8 . .
H193 C164 H194 107.7 . .
C166 C165 C164 117.0(12) . .
C166 C165 H195 108.1 . .
C164 C165 H195 108.1 . .
C166 C165 H196 108.1 . .
C164 C165 H196 108.1 . .
H195 C165 H196 107.3 . .
C165 C166 C167 119.9(13) . .
C165 C166 H197 107.3 . .
C167 C166 H197 107.3 . .
C165 C166 H198 107.3 . .
C167 C166 H198 107.3 . .
H197 C166 H198 106.9 . .
C166 C167 C168 111.2(13) . .
C166 C167 H199 109.4 . .
C168 C167 H199 109.4 . .
C166 C167 H200 109.4 . .
C168 C167 H200 109.4 . .
H199 C167 H200 108.0 . .
C167 C168 H201 109.5 . .
C167 C168 H202 109.5 . .
H201 C168 H202 109.5 . .
C167 C168 H203 109.5 . .
H201 C168 H203 109.5 . .
H202 C168 H203 109.5 . .
N10 C169 C170 111.9(10) . .
N10 C169 H204 109.2 . .
C170 C169 H204 109.2 . .
N10 C169 H205 109.2 . .
C170 C169 H205 109.2 . .
H204 C169 H205 107.9 . .
C171 C170 C169 115.0(11) . .
C171 C170 H206 108.5 . .
C169 C170 H206 108.5 . .
C171 C170 H207 108.5 . .
C169 C170 H207 108.5 . .
H206 C170 H207 107.5 . .
C170 C171 C172 112.1(11) . .
C170 C171 H208 109.2 . .
C172 C171 H208 109.2 . .
C170 C171 H209 109.2 . .
C172 C171 H209 109.2 . .
H208 C171 H209 107.9 . .
C173 C172 C171 117.8(13) . .
C173 C172 H210 107.9 . .
C171 C172 H210 107.9 . .
C173 C172 H211 107.9 . .
C171 C172 H211 107.9 . .
H210 C172 H211 107.2 . .
C174 C173 C172 115.3(13) . .
C174 C173 H212 108.5 . .
C172 C173 H212 108.5 . .
C174 C173 H213 108.5 . .
C172 C173 H213 108.5 . .
H212 C173 H213 107.5 . .
C175 C174 C173 133.5(18) . .
C175 C174 H214 103.8 . .
C173 C174 H214 103.8 . .
C175 C174 H215 103.8 . .
C173 C174 H215 103.8 . .
H214 C174 H215 105.4 . .
C174 C175 C176 120.5(15) . .
C174 C175 H216 107.2 . .
C176 C175 H216 107.2 . .
C174 C175 H217 107.2 . .
C176 C175 H217 107.2 . .
H216 C175 H217 106.8 . .
C175 C176 H218 109.5 . .
C175 C176 H219 109.5 . .
H218 C176 H219 109.5 . .
C175 C176 H220 109.5 . .
H218 C176 H220 109.5 . .
H219 C176 H220 109.5 . .
N2 C177 C178 119(3) . .
N2 C177 H221 107.6 . .
C178 C177 H221 107.6 . .
N2 C177 H222 107.6 . .
C178 C177 H222 107.6 . .
H221 C177 H222 107.1 . .
O13 C178 N11 121.4(10) . .
O13 C178 C177 114.1(10) . .
N11 C178 C177 122.7(10) . .
C178 N11 C187 122.3(11) . .
C178 N11 C179 115.1(10) . .
C187 N11 C179 119.9(10) . .
N11 C179 C180 111.6(10) . .
N11 C179 H223 109.3 . .
C180 C179 H223 109.3 . .
N11 C179 H224 109.3 . .
C180 C179 H224 109.3 . .
H223 C179 H224 108.0 . .
C181 C180 C179 114.1(11) . .
C181 C180 H225 108.7 . .
C179 C180 H225 108.7 . .
C181 C180 H226 108.7 . .
C179 C180 H226 108.7 . .
H225 C180 H226 107.6 . .
C182 C181 C180 114.1(12) . .
C182 C181 H227 108.7 . .
C180 C181 H227 108.7 . .
C182 C181 H228 108.7 . .
C180 C181 H228 108.7 . .
H227 C181 H228 107.6 . .
C181 C182 C183 112.9(12) . .
C181 C182 H229 109.0 . .
C183 C182 H229 109.0 . .
C181 C182 H230 109.0 . .
C183 C182 H230 109.0 . .
H229 C182 H230 107.8 . .
C184 C183 C182 119.7(12) . .
C184 C183 H231 107.4 . .
C182 C183 H231 107.4 . .
C184 C183 H232 107.4 . .
C182 C183 H232 107.4 . .
H231 C183 H232 106.9 . .
C183 C184 C185 120.3(13) . .
C183 C184 H233 107.2 . .
C185 C184 H233 107.2 . .
C183 C184 H234 107.2 . .
C185 C184 H234 107.2 . .
H233 C184 H234 106.9 . .
C184 C185 C186 110.9(13) . .
C184 C185 H235 109.5 . .
C186 C185 H235 109.5 . .
C184 C185 H236 109.5 . .
C186 C185 H236 109.5 . .
H235 C185 H236 108.0 . .
C185 C186 H237 109.5 . .
C185 C186 H238 109.5 . .
H237 C186 H238 109.5 . .
C185 C186 H239 109.5 . .
H237 C186 H239 109.5 . .
H238 C186 H239 109.5 . .
N11 C187 C188 115.6(11) . .
N11 C187 H240 108.4 . .
C188 C187 H240 108.4 . .
N11 C187 H241 108.4 . .
C188 C187 H241 108.4 . .
H240 C187 H241 107.5 . .
C187 C188 C189 116.2(11) . .
C187 C188 H242 108.2 . .
C189 C188 H242 108.2 . .
C187 C188 H243 108.2 . .
C189 C188 H243 108.2 . .
H242 C188 H243 107.4 . .
C190 C189 C188 114.2(12) . .
C190 C189 H244 108.7 . .
C188 C189 H244 108.7 . .
C190 C189 H245 108.7 . .
C188 C189 H245 108.7 . .
H244 C189 H245 107.6 . .
C189 C190 C191 118.7(13) . .
C189 C190 H246 107.6 . .
C191 C190 H246 107.6 . .
C189 C190 H247 107.6 . .
C191 C190 H247 107.6 . .
H246 C190 H247 107.1 . .
C192 C191 C190 115.8(13) . .
C192 C191 H248 108.3 . .
C190 C191 H248 108.3 . .
C192 C191 H249 108.3 . .
C190 C191 H249 108.3 . .
H248 C191 H249 107.4 . .
C193 C192 C191 132.3(18) . .
C193 C192 H250 104.2 . .
C191 C192 H250 104.2 . .
C193 C192 H251 104.2 . .
C191 C192 H251 104.2 . .
H250 C192 H251 105.5 . .
C192 C193 C194 120.9(16) . .
C192 C193 H252 107.1 . .
C194 C193 H252 107.1 . .
C192 C193 H253 107.1 . .
C194 C193 H253 107.1 . .
H252 C193 H253 106.8 . .
C193 C194 H254 109.5 . .
C193 C194 H255 109.5 . .
H254 C194 H255 109.5 . .
C193 C194 H256 109.5 . .
H254 C194 H256 109.5 . .
H255 C194 H256 109.5 . .
F4 P1 F5 86.4(6) . .
F4 P1 F6 94.1(6) . .
F5 P1 F6 178.5(7) . .
F4 P1 F3 175.8(7) . .
F5 P1 F3 90.4(6) . .
F6 P1 F3 89.2(6) . .
F4 P1 F1 92.4(7) . .
F5 P1 F1 89.1(6) . .
F6 P1 F1 89.5(6) . .
F3 P1 F1 90.3(7) . .
F4 P1 F2 82.2(6) . .
F5 P1 F2 87.0(6) . .
F6 P1 F2 94.4(6) . .
F3 P1 F2 94.9(6) . .
F1 P1 F2 173.5(7) . .
F9 P2 F10 179.1(13) . .
F9 P2 F7 76.6(13) . .
F10 P2 F7 102.6(14) . .
F9 P2 F12 90.3(10) . .
F10 P2 F12 90.2(10) . .
F7 P2 F12 95.4(11) . .
F9 P2 F11 95.8(13) . .
F10 P2 F11 83.7(14) . .
F7 P2 F11 83.7(13) . .
F12 P2 F11 173.4(16) . .
F9 P2 F8 92.4(10) . .
F10 P2 F8 88.4(10) . .
F7 P2 F8 166.9(13) . .
F12 P2 F8 91.7(10) . .
F11 P2 F8 90.5(11) . .
F15 P3 F16 173.6(15) . .
F15 P3 F13 96.0(15) . .
F16 P3 F13 89.4(15) . .
F15 P3 F18 87.7(12) . .
F16 P3 F18 89.6(12) . .
F13 P3 F18 82.8(14) . .
F15 P3 F14 85.6(12) . .
F16 P3 F14 88.5(13) . .
F13 P3 F14 170.6(14) . .
F18 P3 F14 88.0(10) . .
F15 P3 F17 92.7(12) . .
F16 P3 F17 89.5(13) . .
F13 P3 F17 101.8(15) . .
F18 P3 F17 175.3(15) . .
F14 P3 F17 87.4(11) . .
F22 P4 F22 179.999(11) 2_777 .
F21 P4 F21 180.0(16) 2_777 .
F22 P4 F23 83.9(8) 2_777 .
F22 P4 F23 96.1(8) . .
F22 P4 F23 96.1(8) 2_777 2_777
F22 P4 F23 83.9(8) . 2_777
F23 P4 F23 179.998(11) . 2_777
F21 P4 F19 94.0(7) 2_777 2_777
F21 P4 F19 86.0(7) . 2_777
F21 P4 F19 86.0(7) 2_777 .
F21 P4 F19 94.0(7) . .
F19 P4 F19 180.0(12) 2_777 .
F21 P4 F20 86.9(6) 2_777 .
F21 P4 F20 93.1(6) . .
F19 P4 F20 87.5(6) 2_777 .
F19 P4 F20 92.5(6) . .
F21 P4 F20 93.1(6) 2_777 2_777
F21 P4 F20 86.9(6) . 2_777
F19 P4 F20 92.5(6) 2_777 2_777
F19 P4 F20 87.5(6) . 2_777
F20 P4 F20 180.0(5) . 2_777
F22 P4 F24 87.0(6) 2_777 .
F22 P4 F24 93.0(6) . .
F23 P4 F24 92.7(8) . .
F23 P4 F24 87.3(8) 2_777 .
F22 P4 F24 93.0(6) 2_777 2_777
F22 P4 F24 87.0(6) . 2_777
F23 P4 F24 87.3(8) . 2_777
F23 P4 F24 92.7(8) 2_777 2_777
F24 P4 F24 180.0 . 2_777
Cl2 C195 Cl1 106.1(12) . .
Cl2 C195 H257 110.5 . .
Cl1 C195 H257 110.5 . .
Cl2 C195 H258 110.5 . .
Cl1 C195 H258 110.5 . .
H257 C195 H258 108.7 . .
Cl4 C196 Cl3 98(2) . .
Cl4 C196 H259 112.1 . .
Cl3 C196 H259 112.1 . .
Cl4 C196 H260 112.1 . .
Cl3 C196 H260 112.1 . .
H259 C196 H260 109.8 . .
Cl6 C197 Cl5 94.6(18) . .
Cl6 C197 H261 112.8 . .
Cl5 C197 H261 112.8 . .
Cl6 C197 H262 112.8 . .
Cl5 C197 H262 112.8 . .
H261 C197 H262 110.3 . .
Cl8 C198 Cl7 101(2) . .
Cl8 C198 H263 111.6 . .
Cl7 C198 H263 111.6 . .
Cl8 C198 H264 111.6 . .
Cl7 C198 H264 111.6 . .
H263 C198 H264 109.4 . .
Cl10 C199 Cl9 95.6(19) . .
Cl10 C199 H265 112.6 . .
Cl9 C199 H265 112.6 . .
Cl10 C199 H266 112.6 . .
Cl9 C199 H266 112.6 . .
H265 C199 H266 110.1 . .
Cl12 C200 Cl11 98.0(19) . .
Cl12 C200 H267 112.2 . .
Cl11 C200 H267 112.2 . .
Cl12 C200 H268 112.2 . .
Cl11 C200 H268 112.2 . .
H267 C200 H268 109.8 . .
Cl14 C201 Cl13 101.1(19) . .
Cl14 C201 H269 111.5 . .
Cl13 C201 H269 111.5 . .
Cl14 C201 H270 111.5 . .
Cl13 C201 H270 111.5 . .
H269 C201 H270 109.4 . .
Cl16 C202 Cl15 94.1(16) . .
Cl16 C202 H271 112.9 . .
Cl15 C202 H271 112.9 . .
Cl16 C202 H272 112.9 . .
Cl15 C202 H272 112.9 . .
H271 C202 H272 110.3 . .
Cl18 C203 Cl17 102.1(19) . .
Cl18 C203 H273 111.3 . .
Cl17 C203 H273 111.3 . .
Cl18 C203 H274 111.3 . .
Cl17 C203 H274 111.3 . .
H273 C203 H274 109.2 . .
Cl20 C204 Cl19 103(2) . .
Cl20 C204 H275 111.2 . .
Cl19 C204 H275 111.2 . .
Cl20 C204 H276 111.2 . .
Cl19 C204 H276 111.2 . .
H275 C204 H276 109.1 . .
Cl22 C205 Cl21 101(2) . .
Cl22 C205 H277 111.7 . .
Cl21 C205 H277 111.7 . .
Cl22 C205 H278 111.7 . .
Cl21 C205 H278 111.7 . .
H277 C205 H278 109.4 . .
Cl24 C206 Cl23 94.2(18) . .
Cl24 C206 H279 112.9 . .
Cl23 C206 H279 112.9 . .
Cl24 C206 H280 112.9 . .
Cl23 C206 H280 112.9 . .
H279 C206 H280 110.3 . .
Cl26 C207 Cl25 94.7(19) . .
Cl26 C207 H281 112.8 . .
Cl25 C207 H281 112.8 . .
Cl26 C207 H282 112.8 . .
Cl25 C207 H282 112.8 . .
H281 C207 H282 110.3 . .
Cl28 C208 Cl27 98.4(19) . .
Cl28 C208 H283 112.1 . .
Cl27 C208 H283 112.1 . .
Cl28 C208 H284 112.1 . .
Cl27 C208 H284 112.1 . .
H283 C208 H284 109.7 . .
Cl30 C209 Cl29 94.8(18) . .
Cl30 C209 H285 112.8 . .
Cl29 C209 H285 112.8 . .
Cl30 C209 H286 112.8 . .
Cl29 C209 H286 112.8 . .
H285 C209 H286 110.2 . .

loop_
_geom_bond_atom_site_label_1
_geom_bond_atom_site_label_2
_geom_bond_distance
_geom_bond_site_symmetry_2
Co1 O5 1.842(4) .
Co1 O4 1.852(3) .
Co1 O3 1.854(3) .
Co1 O6 1.864(3) .
Co1 N4 1.925(6) .
Co1 N3 1.963(6) .
Co2 O8 1.851(3) .
Co2 O7 1.859(3) .
Co2 O1 1.863(3) 2_676
Co2 O2 1.863(3) 2_676
Co2 N6 1.926(5) .
Co2 N5 1.935(5) .
O1 C1 1.264(6) .
O1 Co2 1.863(3) 2_676
C1 C2 1.366(7) .
C1 C19 1.495(8) .
C1 C25 1.537(11) .
C2 C3 1.374(7) .
C2 H1 0.9300 .
C3 O2 1.277(5) .
C3 C6 1.474(7) .
O2 Co2 1.863(3) 2_676
N1 C15 1.375(6) .
N1 C4 1.379(6) .
N1 C105 1.41(3) .
N1 C123 1.49(3) .
C4 C5 1.350(6) .
C4 C9 1.387(6) .
C5 C6 1.372(7) .
C5 H2 0.9300 .
C6 C7 1.392(7) .
C7 C8 1.367(7) .
C7 H3 0.9300 .
C8 C9 1.419(7) .
C8 H4 0.9300 .
C9 C10 1.402(7) .
C10 C15 1.384(6) .
C10 C11 1.399(7) .
C11 C12 1.353(7) .
C11 H5 0.9300 .
C12 C13 1.388(7) .
C12 H6 0.9300 .
C13 C14 1.382(6) .
C13 C16 1.476(7) .
C14 C15 1.387(6) .
C14 H7 0.9300 .
C16 O3 1.280(5) .
C16 C17 1.363(7) .
C17 C18 1.378(7) .
C17 H8 0.9300 .
C18 O4 1.271(6) .
C18 C31 1.480(12) .
C18 C37 1.566(15) .
C18 C43 1.579(11) .
C19 C20 1.3900 .
C19 C24 1.3900 .
C20 C21 1.3900 .
C20 H9 0.9300 .
C21 C22 1.3900 .
C21 H10 0.9300 .
C22 C23 1.3900 .
C22 H11 0.9300 .
C23 C24 1.3900 .
C23 H12 0.9300 .
C24 H13 0.9300 .
C25 C26 1.3900 .
C25 C30 1.3900 .
C26 C27 1.3900 .
C26 H14 0.9300 .
C27 C28 1.3900 .
C27 H15 0.9300 .
C28 C29 1.3900 .
C28 H16 0.9300 .
C29 C30 1.3900 .
C29 H17 0.9300 .
C30 H18 0.9300 .
C31 C32 1.3900 .
C31 C36 1.3900 .
C32 C33 1.3900 .
C32 H19 0.9300 .
C33 C34 1.3900 .
C33 H20 0.9300 .
C34 C35 1.3900 .
C34 H21 0.9300 .
C35 C36 1.3900 .
C35 H22 0.9300 .
C36 H23 0.9300 .
C37 C38 1.3900 .
C37 C42 1.3900 .
C38 C39 1.3900 .
C38 H24 0.9300 .
C39 C40 1.3900 .
C39 H25 0.9300 .
C40 C41 1.3900 .
C40 H26 0.9300 .
C41 C42 1.3900 .
C41 H27 0.9300 .
C42 H28 0.9300 .
C43 C44 1.3900 .
C43 C48 1.3900 .
C44 C45 1.3900 .
C44 H29 0.9300 .
C45 C46 1.3900 .
C45 H30 0.9300 .
C46 C47 1.3900 .
C46 H31 0.9300 .
C47 C48 1.3900 .
C47 H32 0.9300 .
C48 H33 0.9300 .
O5 C49 1.271(6) .
C49 C50 1.364(8) .
C49 C67 1.491(8) .
C49 C73 1.628(14) .
C50 C51 1.369(7) .
C50 H34 0.9300 .
C51 O6 1.273(5) .
C51 C54 1.462(7) .
N2 C52 1.376(6) .
N2 C63 1.380(6) .
N2 C141 1.44(4) .
N2 C177 1.46(4) .
N2 C159 1.48(4) .
C52 C53 1.366(6) .
C52 C57 1.393(6) .
C53 C54 1.396(6) .
C53 H35 0.9300 .
C54 C55 1.395(7) .
C55 C56 1.374(7) .
C55 H36 0.9300 .
C56 C57 1.374(7) .
C56 H37 0.9300 .
C57 C58 1.429(7) .
C58 C63 1.389(6) .
C58 C59 1.390(7) .
C59 C60 1.386(7) .
C59 H38 0.9300 .
C60 C61 1.385(6) .
C60 H39 0.9300 .
C61 C62 1.386(6) .
C61 C64 1.470(6) .
C62 C63 1.378(6) .
C62 H40 0.9300 .
C64 O7 1.287(5) .
C64 C65 1.371(6) .
C65 C66 1.393(6) .
C65 H41 0.9300 .
C66 O8 1.269(5) .
C66 C79 1.458(6) .
C67 C68 1.3900 .
C67 C72 1.3900 .
C68 C69 1.3900 .
C68 H42 0.9300 .
C69 C70 1.3900 .
C69 H43 0.9300 .
C70 C71 1.3900 .
C70 H44 0.9300 .
C71 C72 1.3900 .
C71 H45 0.9300 .
C72 H46 0.9300 .
C73 C74 1.3900 .
C73 C78 1.3900 .
C74 C75 1.3900 .
C74 H47 0.9300 .
C75 C76 1.3900 .
C75 H48 0.9300 .
C76 C77 1.3900 .
C76 H49 0.9300 .
C77 C78 1.3900 .
C77 H50 0.9300 .
C78 H51 0.9300 .
C79 C84 1.370(4) .
C79 C80 1.372(4) .
C80 C81 1.375(4) .
C80 H52 0.9300 .
C81 C82 1.363(4) .
C81 H53 0.9300 .
C82 C83 1.368(4) .
C82 H54 0.9300 .
C83 C84 1.372(4) .
C83 H55 0.9300 .
C84 H56 0.9300 .
N3 C85 1.333(8) .
N3 C89 1.342(8) .
C85 C86 1.378(11) .
C85 H57 0.9300 .
C86 C87 1.359(13) .
C86 H58 0.9300 .
C87 C88 1.368(14) .
C87 H59 0.9300 .
C88 C89 1.353(12) .
C88 H60 0.9300 .
C89 H61 0.9300 .
N4 C90 1.352(8) .
N4 C94 1.354(10) .
C90 C91 1.353(11) .
C90 H62 0.9300 .
C91 C92 1.346(13) .
C91 H63 0.9300 .
C92 C93 1.376(14) .
C92 H64 0.9300 .
C93 C94 1.386(13) .
C93 H65 0.9300 .
C94 H66 0.9300 .
N5 C99 1.319(7) .
N5 C95 1.347(7) .
C95 C96 1.398(9) .
C95 H67 0.9300 .
C96 C97 1.306(12) .
C96 H68 0.9300 .
C97 C98 1.352(11) .
C97 H69 0.9300 .
C98 C99 1.363(9) .
C98 H70 0.9300 .
C99 H71 0.9300 .
N6 C100 1.304(7) .
N6 C104 1.322(7) .
C100 C101 1.384(10) .
C100 H72 0.9300 .
C101 C102 1.400(11) .
C101 H73 0.9300 .
C102 C103 1.340(10) .
C102 H74 0.9300 .
C103 C104 1.308(9) .
C103 H75 0.9300 .
C104 H76 0.9300 .
C105 C106 1.531(10) .
C105 H77 0.9700 .
C105 H78 0.9700 .
C106 O9 1.276(9) .
C106 N7 1.293(10) .
N7 C115 1.437(7) .
N7 C107 1.461(7) .
C107 C108 1.534(8) .
C107 H79 0.9700 .
C107 H80 0.9700 .
C108 C109 1.510(8) .
C108 H81 0.9700 .
C108 H82 0.9700 .
C109 C110 1.493(9) .
C109 H83 0.9700 .
C109 H84 0.9700 .
C110 C111 1.500(9) .
C110 H85 0.9700 .
C110 H86 0.9700 .
C111 C112 1.449(9) .
C111 H87 0.9700 .
C111 H88 0.9700 .
C112 C113 1.493(9) .
C112 H89 0.9700 .
C112 H90 0.9700 .
C113 C114 1.517(9) .
C113 H91 0.9700 .
C113 H92 0.9700 .
C114 H93 0.9600 .
C114 H94 0.9600 .
C114 H95 0.9600 .
C115 C116 1.483(8) .
C115 H96 0.9700 .
C115 H97 0.9700 .
C116 C117 1.498(9) .
C116 H98 0.9700 .
C116 H99 0.9700 .
C117 C118 1.486(9) .
C117 H100 0.9700 .
C117 H101 0.9700 .
C118 C119 1.492(9) .
C118 H102 0.9700 .
C118 H103 0.9700 .
C119 C120 1.459(9) .
C119 H104 0.9700 .
C119 H105 0.9700 .
C120 C121 1.403(9) .
C120 H106 0.9700 .
C120 H107 0.9700 .
C121 C122 1.504(9) .
C121 H108 0.9700 .
C121 H109 0.9700 .
C122 H110 0.9600 .
C122 H111 0.9600 .
C122 H112 0.9600 .
C123 C124 1.525(10) .
C123 H113 0.9700 .
C123 H114 0.9700 .
C124 O10 1.279(9) .
C124 N8 1.294(9) .
N8 C133 1.443(9) .
N8 C125 1.466(8) .
C125 C126 1.545(10) .
C125 H115 0.9700 .
C125 H116 0.9700 .
C126 C127 1.517(10) .
C126 H117 0.9700 .
C126 H118 0.9700 .
C127 C128 1.482(11) .
C127 H119 0.9700 .
C127 H120 0.9700 .
C128 C129 1.494(12) .
C128 H121 0.9700 .
C128 H122 0.9700 .
C129 C130 1.428(12) .
C129 H123 0.9700 .
C129 H124 0.9700 .
C130 C131 1.493(13) .
C130 H125 0.9700 .
C130 H126 0.9700 .
C131 C132 1.520(13) .
C131 H127 0.9700 .
C131 H128 0.9700 .
C132 H129 0.9600 .
C132 H130 0.9600 .
C132 H131 0.9600 .
C133 C134 1.488(11) .
C133 H132 0.9700 .
C133 H133 0.9700 .
C134 C135 1.484(11) .
C134 H134 0.9700 .
C134 H135 0.9700 .
C135 C136 1.490(11) .
C135 H136 0.9700 .
C135 H137 0.9700 .
C136 C137 1.493(12) .
C136 H138 0.9700 .
C136 H139 0.9700 .
C137 C138 1.436(12) .
C137 H140 0.9700 .
C137 H141 0.9700 .
C138 C139 1.367(12) .
C138 H142 0.9700 .
C138 H143 0.9700 .
C139 C140 1.510(13) .
C139 H144 0.9700 .
C139 H145 0.9700 .
C140 H146 0.9600 .
C140 H147 0.9600 .
C140 H148 0.9600 .
C141 C142 1.526(10) .
C141 H149 0.9700 .
C141 H150 0.9700 .
C142 O11 1.277(9) .
C142 N9 1.286(10) .
N9 C151 1.423(9) .
N9 C143 1.477(9) .
C143 C144 1.548(11) .
C143 H151 0.9700 .
C143 H152 0.9700 .
C144 C145 1.503(11) .
C144 H153 0.9700 .
C144 H154 0.9700 .
C145 C146 1.486(12) .
C145 H155 0.9700 .
C145 H156 0.9700 .
C146 C147 1.494(12) .
C146 H157 0.9700 .
C146 H158 0.9700 .
C147 C148 1.429(12) .
C147 H159 0.9700 .
C147 H160 0.9700 .
C148 C149 1.497(13) .
C148 H161 0.9700 .
C148 H162 0.9700 .
C149 C150 1.524(13) .
C149 H163 0.9700 .
C149 H164 0.9700 .
C150 H165 0.9600 .
C150 H166 0.9600 .
C150 H167 0.9600 .
C151 C152 1.466(11) .
C151 H168 0.9700 .
C151 H169 0.9700 .
C152 C153 1.472(11) .
C152 H170 0.9700 .
C152 H171 0.9700 .
C153 C154 1.483(12) .
C153 H172 0.9700 .
C153 H173 0.9700 .
C154 C155 1.475(12) .
C154 H174 0.9700 .
C154 H175 0.9700 .
C155 C156 1.432(12) .
C155 H176 0.9700 .
C155 H177 0.9700 .
C156 C157 1.377(13) .
C156 H178 0.9700 .
C156 H179 0.9700 .
C157 C158 1.505(13) .
C157 H180 0.9700 .
C157 H181 0.9700 .
C158 H182 0.9600 .
C158 H183 0.9600 .
C158 H184 0.9600 .
C159 C160 1.535(10) .
C159 H185 0.9700 .
C159 H186 0.9700 .
C160 O12 1.275(9) .
C160 N10 1.277(9) .
N10 C169 1.440(9) .
N10 C161 1.473(9) .
C161 C162 1.549(11) .
C161 H187 0.9700 .
C161 H188 0.9700 .
C162 C163 1.500(11) .
C162 H189 0.9700 .
C162 H190 0.9700 .
C163 C164 1.468(12) .
C163 H191 0.9700 .
C163 H192 0.9700 .
C164 C165 1.499(12) .
C164 H193 0.9700 .
C164 H194 0.9700 .
C165 C166 1.434(12) .
C165 H195 0.9700 .
C165 H196 0.9700 .
C166 C167 1.481(12) .
C166 H197 0.9700 .
C166 H198 0.9700 .
C167 C168 1.524(13) .
C167 H199 0.9700 .
C167 H200 0.9700 .
C168 H201 0.9600 .
C168 H202 0.9600 .
C168 H203 0.9600 .
C169 C170 1.492(11) .
C169 H204 0.9700 .
C169 H205 0.9700 .
C170 C171 1.488(11) .
C170 H206 0.9700 .
C170 H207 0.9700 .
C171 C172 1.494(12) .
C171 H208 0.9700 .
C171 H209 0.9700 .
C172 C173 1.489(12) .
C172 H210 0.9700 .
C172 H211 0.9700 .
C173 C174 1.440(12) .
C173 H212 0.9700 .
C173 H213 0.9700 .
C174 C175 1.375(12) .
C174 H214 0.9700 .
C174 H215 0.9700 .
C175 C176 1.511(12) .
C175 H216 0.9700 .
C175 H217 0.9700 .
C176 H218 0.9600 .
C176 H219 0.9600 .
C176 H220 0.9600 .
C177 C178 1.525(11) .
C177 H221 0.9700 .
C177 H222 0.9700 .
C178 O13 1.286(10) .
C178 N11 1.294(10) .
N11 C187 1.425(10) .
N11 C179 1.476(9) .
C179 C180 1.547(11) .
C179 H223 0.9700 .
C179 H224 0.9700 .
C180 C181 1.501(11) .
C180 H225 0.9700 .
C180 H226 0.9700 .
C181 C182 1.486(12) .
C181 H227 0.9700 .
C181 H228 0.9700 .
C182 C183 1.489(12) .
C182 H229 0.9700 .
C182 H230 0.9700 .
C183 C184 1.418(12) .
C183 H231 0.9700 .
C183 H232 0.9700 .
C184 C185 1.487(12) .
C184 H233 0.9700 .
C184 H234 0.9700 .
C185 C186 1.526(13) .
C185 H235 0.9700 .
C185 H236 0.9700 .
C186 H237 0.9600 .
C186 H238 0.9600 .
C186 H239 0.9600 .
C187 C188 1.473(11) .
C187 H240 0.9700 .
C187 H241 0.9700 .
C188 C189 1.488(11) .
C188 H242 0.9700 .
C188 H243 0.9700 .
C189 C190 1.480(12) .
C189 H244 0.9700 .
C189 H245 0.9700 .
C190 C191 1.487(12) .
C190 H246 0.9700 .
C190 H247 0.9700 .
C191 C192 1.443(12) .
C191 H248 0.9700 .
C191 H249 0.9700 .
C192 C193 1.384(13) .
C192 H250 0.9700 .
C192 H251 0.9700 .
C193 C194 1.503(13) .
C193 H252 0.9700 .
C193 H253 0.9700 .
C194 H254 0.9600 .
C194 H255 0.9600 .
C194 H256 0.9600 .
P1 F4 1.551(9) .
P1 F5 1.554(9) .
P1 F6 1.557(9) .
P1 F3 1.569(9) .
P1 F1 1.576(9) .
P1 F2 1.578(10) .
P2 F9 1.480(13) .
P2 F10 1.487(14) .
P2 F7 1.525(13) .
P2 F12 1.531(11) .
P2 F11 1.537(12) .
P2 F8 1.555(12) .
P3 F15 1.523(13) .
P3 F16 1.527(14) .
P3 F13 1.533(14) .
P3 F18 1.549(13) .
P3 F14 1.556(14) .
P3 F17 1.585(14) .
P4 F22 1.496(10) 2_777
P4 F22 1.496(10) .
P4 F21 1.509(11) 2_777
P4 F21 1.509(11) .
P4 F23 1.516(11) .
P4 F23 1.516(11) 2_777
P4 F19 1.525(10) 2_777
P4 F19 1.525(10) .
P4 F20 1.542(10) .
P4 F20 1.542(10) 2_777
P4 F24 1.553(10) .
P4 F24 1.553(10) 2_777
Cl1 C195 1.738(17) .
Cl2 C195 1.718(16) .
C195 H257 0.9700 .
C195 H258 0.9700 .
Cl3 C196 1.78(2) .
Cl4 C196 1.76(2) .
C196 H259 0.9700 .
C196 H260 0.9700 .
Cl5 C197 1.79(2) .
Cl6 C197 1.76(2) .
C197 H261 0.9700 .
C197 H262 0.9700 .
Cl7 C198 1.78(2) .
Cl8 C198 1.76(2) .
C198 H263 0.9700 .
C198 H264 0.9700 .
Cl9 C199 1.77(2) .
Cl10 C199 1.76(2) .
C199 H265 0.9700 .
C199 H266 0.9700 .
Cl11 C200 1.78(2) .
Cl12 C200 1.76(2) .
C200 H267 0.9700 .
C200 H268 0.9700 .
Cl13 C201 1.77(2) .
Cl14 C201 1.76(2) .
C201 H269 0.9700 .
C201 H270 0.9700 .
Cl15 C202 1.78(2) .
Cl16 C202 1.78(2) .
C202 H271 0.9700 .
C202 H272 0.9700 .
Cl17 C203 1.78(2) .
Cl18 C203 1.76(2) .
C203 H273 0.9700 .
C203 H274 0.9700 .
Cl19 C204 1.78(2) .
Cl20 C204 1.76(2) .
C204 H275 0.9700 .
C204 H276 0.9700 .
Cl21 C205 1.78(2) .
Cl22 C205 1.76(2) .
C205 H277 0.9700 .
C205 H278 0.9700 .
Cl23 C206 1.78(2) .
Cl24 C206 1.76(2) .
C206 H279 0.9700 .
C206 H280 0.9700 .
Cl25 C207 1.77(2) .
Cl26 C207 1.76(2) .
C207 H281 0.9700 .
C207 H282 0.9700 .
Cl27 C208 1.77(2) .
Cl28 C208 1.76(2) .
C208 H283 0.9700 .
C208 H284 0.9700 .
Cl29 C209 1.77(2) .
Cl30 C209 1.76(2) .
C209 H285 0.9700 .
C209 H286 0.9700 .

loop_
_geom_torsion_atom_site_label_1
_geom_torsion_atom_site_label_2
_geom_torsion_atom_site_label_3
_geom_torsion_atom_site_label_4
_geom_torsion
_geom_torsion_site_symmetry_1
_geom_torsion_site_symmetry_4
Co2 O1 C1 C2 -3.9(9) 2_676 .
Co2 O1 C1 C19 -172.6(4) 2_676 .
Co2 O1 C1 C25 156.2(6) 2_676 .
O1 C1 C2 C3 1.6(12) . .
C19 C1 C2 C3 169.4(6) . .
C25 C1 C2 C3 -157.8(8) . .
C1 C2 C3 O2 1.0(11) . .
C1 C2 C3 C6 178.0(6) . .
C2 C3 O2 Co2 -0.9(8) . 2_676
C6 C3 O2 Co2 -178.0(3) . 2_676
C15 N1 C4 C5 -178.5(6) . .
C105 N1 C4 C5 0.1(13) . .
C123 N1 C4 C5 13.4(11) . .
C15 N1 C4 C9 0.6(6) . .
C105 N1 C4 C9 179.2(10) . .
C123 N1 C4 C9 -167.5(8) . .
N1 C4 C5 C6 177.0(5) . .
C9 C4 C5 C6 -2.0(9) . .
C4 C5 C6 C7 4.1(9) . .
C4 C5 C6 C3 -177.0(5) . .
O2 C3 C6 C5 -174.2(5) . .
C2 C3 C6 C5 8.6(9) . .
O2 C3 C6 C7 4.7(8) . .
C2 C3 C6 C7 -172.5(6) . .
C5 C6 C7 C8 -2.8(9) . .
C3 C6 C7 C8 178.3(6) . .
C6 C7 C8 C9 -0.7(10) . .
C5 C4 C9 C10 179.3(5) . .
N1 C4 C9 C10 0.2(7) . .
C5 C4 C9 C8 -1.5(9) . .
N1 C4 C9 C8 179.4(5) . .
C7 C8 C9 C4 2.8(9) . .
C7 C8 C9 C10 -178.3(7) . .
C4 C9 C10 C15 -0.9(7) . .
C8 C9 C10 C15 -179.8(7) . .
C4 C9 C10 C11 -179.2(7) . .
C8 C9 C10 C11 1.8(13) . .
C15 C10 C11 C12 -0.4(9) . .
C9 C10 C11 C12 177.8(7) . .
C10 C11 C12 C13 0.9(10) . .
C11 C12 C13 C14 -0.4(10) . .
C11 C12 C13 C16 179.8(6) . .
C12 C13 C14 C15 -0.5(8) . .
C16 C13 C14 C15 179.3(5) . .
C4 N1 C15 C10 -1.1(6) . .
C105 N1 C15 C10 -179.7(10) . .
C123 N1 C15 C10 167.4(9) . .
C4 N1 C15 C14 179.3(6) . .
C105 N1 C15 C14 0.8(13) . .
C123 N1 C15 C14 -12.2(12) . .
C11 C10 C15 N1 179.9(5) . .
C9 C10 C15 N1 1.2(7) . .
C11 C10 C15 C14 -0.5(9) . .
C9 C10 C15 C14 -179.2(5) . .
C13 C14 C15 N1 -179.6(5) . .
C13 C14 C15 C10 1.0(9) . .
C14 C13 C16 O3 179.4(5) . .
C12 C13 C16 O3 -0.9(8) . .
C14 C13 C16 C17 -2.7(9) . .
C12 C13 C16 C17 177.1(6) . .
C17 C16 O3 Co1 9.0(8) . .
C13 C16 O3 Co1 -173.1(3) . .
O4 Co1 O3 C16 -9.9(4) . .
O6 Co1 O3 C16 171.5(4) . .
N4 Co1 O3 C16 81.2(5) . .
N3 Co1 O3 C16 -100.0(4) . .
O3 C16 C17 C18 -1.5(11) . .
C13 C16 C17 C18 -179.2(6) . .
C16 C17 C18 O4 -2.6(11) . .
C16 C17 C18 C31 169.8(9) . .
C16 C17 C18 C37 147.9(11) . .
C16 C17 C18 C43 -165.2(7) . .
C17 C18 O4 Co1 -1.4(9) . .
C31 C18 O4 Co1 -174.5(7) . .
C37 C18 O4 Co1 -153.8(9) . .
C43 C18 O4 Co1 162.3(5) . .
O5 Co1 O4 C18 -171.8(5) . .
O3 Co1 O4 C18 6.2(5) . .
N4 Co1 O4 C18 -82.4(5) . .
N3 Co1 O4 C18 96.3(5) . .
O1 C1 C19 C20 -33.8(7) . .
C2 C1 C19 C20 157.2(6) . .
O1 C1 C19 C24 155.9(5) . .
C2 C1 C19 C24 -13.0(9) . .
C24 C19 C20 C21 0.0 . .
C1 C19 C20 C21 -170.5(6) . .
C19 C20 C21 C22 0.0 . .
C20 C21 C22 C23 0.0 . .
C21 C22 C23 C24 0.0 . .
C22 C23 C24 C19 0.0 . .
C20 C19 C24 C23 0.0 . .
C1 C19 C24 C23 169.9(7) . .
O1 C1 C25 C26 -1.7(11) . .
C2 C1 C25 C26 159.5(8) . .
O1 C1 C25 C30 165.2(7) . .
C2 C1 C25 C30 -33.6(11) . .
C30 C25 C26 C27 0.0 . .
C1 C25 C26 C27 166.7(10) . .
C25 C26 C27 C28 0.0 . .
C26 C27 C28 C29 0.0 . .
C27 C28 C29 C30 0.0 . .
C28 C29 C30 C25 0.0 . .
C26 C25 C30 C29 0.0 . .
C1 C25 C30 C29 -166.9(10) . .
O4 C18 C31 C32 169.5(7) . .
C17 C18 C31 C32 -3.6(13) . .
O4 C18 C31 C36 -14.8(12) . .
C17 C18 C31 C36 172.1(8) . .
C36 C31 C32 C33 0.0 . .
C18 C31 C32 C33 175.7(12) . .
C31 C32 C33 C34 0.0 . .
C32 C33 C34 C35 0.0 . .
C33 C34 C35 C36 0.0 . .
C34 C35 C36 C31 0.0 . .
C32 C31 C36 C35 0.0 . .
C18 C31 C36 C35 -175.8(12) . .
O4 C18 C37 C38 -179.0(8) . .
C17 C18 C37 C38 27.4(13) . .
O4 C18 C37 C42 -16.5(15) . .
C17 C18 C37 C42 -170.1(10) . .
C42 C37 C38 C39 0.0 . .
C18 C37 C38 C39 162.3(15) . .
C37 C38 C39 C40 0.0 . .
C38 C39 C40 C41 0.0 . .
C39 C40 C41 C42 0.0 . .
C40 C41 C42 C37 0.0 . .
C38 C37 C42 C41 0.0 . .
C18 C37 C42 C41 -162.4(16) . .
O4 C18 C43 C44 164.4(6) . .
C17 C18 C43 C44 -31.5(10) . .
O4 C18 C43 C48 -1.7(10) . .
C17 C18 C43 C48 162.3(7) . .
C48 C43 C44 C45 0.0 . .
C18 C43 C44 C45 -166.1(9) . .
C43 C44 C45 C46 0.0 . .
C44 C45 C46 C47 0.0 . .
C45 C46 C47 C48 0.0 . .
C46 C47 C48 C43 0.0 . .
C44 C43 C48 C47 0.0 . .
C18 C43 C48 C47 166.0(9) . .
O4 Co1 O5 C49 178.0(6) . .
O6 Co1 O5 C49 -3.3(6) . .
N4 Co1 O5 C49 86.7(6) . .
N3 Co1 O5 C49 -92.1(6) . .
Co1 O5 C49 C50 5.1(11) . .
Co1 O5 C49 C67 175.8(5) . .
Co1 O5 C49 C73 -141.2(7) . .
O5 C49 C50 C51 -3.9(13) . .
C67 C49 C50 C51 -173.9(8) . .
C73 C49 C50 C51 142.4(9) . .
C49 C50 C51 O6 0.9(12) . .
C49 C50 C51 C54 -179.2(7) . .
C50 C51 O6 Co1 0.2(9) . .
C54 C51 O6 Co1 -179.6(3) . .
O5 Co1 O6 C51 0.7(5) . .
O3 Co1 O6 C51 -177.4(5) . .
N4 Co1 O6 C51 -88.8(5) . .
N3 Co1 O6 C51 92.4(5) . .
C63 N2 C52 C53 175.8(5) . .
C141 N2 C52 C53 -13.7(12) . .
C177 N2 C52 C53 3.1(12) . .
C159 N2 C52 C53 6.8(12) . .
C63 N2 C52 C57 -1.8(6) . .
C141 N2 C52 C57 168.6(9) . .
C177 N2 C52 C57 -174.5(10) . .
C159 N2 C52 C57 -170.8(9) . .
N2 C52 C53 C54 -178.9(5) . .
C57 C52 C53 C54 -1.5(8) . .
C52 C53 C54 C55 -1.0(8) . .
C52 C53 C54 C51 178.9(5) . .
O6 C51 C54 C55 -15.3(8) . .
C50 C51 C54 C55 164.9(6) . .
O6 C51 C54 C53 164.9(5) . .
C50 C51 C54 C53 -14.9(9) . .
C53 C54 C55 C56 1.6(9) . .
C51 C54 C55 C56 -178.2(6) . .
C54 C55 C56 C57 0.3(10) . .
C55 C56 C57 C52 -2.7(9) . .
C55 C56 C57 C58 177.4(6) . .
C53 C52 C57 C56 3.4(8) . .
N2 C52 C57 C56 -178.8(5) . .
C53 C52 C57 C58 -176.7(5) . .
N2 C52 C57 C58 1.1(6) . .
C56 C57 C58 C63 179.9(6) . .
C52 C57 C58 C63 0.0(6) . .
C56 C57 C58 C59 0.1(12) . .
C52 C57 C58 C59 -179.8(6) . .
C63 C58 C59 C60 1.4(9) . .
C57 C58 C59 C60 -178.9(6) . .
C58 C59 C60 C61 -0.1(10) . .
C59 C60 C61 C62 -1.0(9) . .
C59 C60 C61 C64 178.5(5) . .
C60 C61 C62 C63 0.8(8) . .
C64 C61 C62 C63 -178.7(5) . .
C61 C62 C63 N2 -179.9(5) . .
C61 C62 C63 C58 0.5(8) . .
C52 N2 C63 C62 -177.9(5) . .
C141 N2 C63 C62 11.3(11) . .
C177 N2 C63 C62 -7.0(15) . .
C159 N2 C63 C62 -9.1(13) . .
C52 N2 C63 C58 1.8(6) . .
C141 N2 C63 C58 -169.0(9) . .
C177 N2 C63 C58 172.7(12) . .
C159 N2 C63 C58 170.6(11) . .
C59 C58 C63 C62 -1.6(8) . .
C57 C58 C63 C62 178.6(5) . .
C59 C58 C63 N2 178.7(5) . .
C57 C58 C63 N2 -1.1(6) . .
C60 C61 C64 O7 14.5(8) . .
C62 C61 C64 O7 -166.0(5) . .
C60 C61 C64 C65 -167.2(6) . .
C62 C61 C64 C65 12.3(9) . .
C65 C64 O7 Co2 3.5(8) . .
C61 C64 O7 Co2 -178.1(3) . .
O8 Co2 O7 C64 -4.1(4) . .
O2 Co2 O7 C64 176.6(4) 2_676 .
N6 Co2 O7 C64 85.9(4) . .
N5 Co2 O7 C64 -93.1(4) . .
O7 C64 C65 C66 0.9(9) . .
C61 C64 C65 C66 -177.2(5) . .
C64 C65 C66 O8 -4.0(9) . .
C64 C65 C66 C79 178.1(5) . .
C65 C66 O8 Co2 2.2(8) . .
C79 C66 O8 Co2 -179.8(3) . .
O7 Co2 O8 C66 1.3(4) . .
O1 Co2 O8 C66 -178.6(4) 2_676 .
N6 Co2 O8 C66 -88.9(4) . .
N5 Co2 O8 C66 90.8(4) . .
O5 C49 C67 C68 11.9(9) . .
C50 C49 C67 C68 -177.1(7) . .
O5 C49 C67 C72 -169.4(6) . .
C50 C49 C67 C72 1.6(11) . .
C72 C67 C68 C69 0.0 . .
C49 C67 C68 C69 178.7(8) . .
C67 C68 C69 C70 0.0 . .
C68 C69 C70 C71 0.0 . .
C69 C70 C71 C72 0.0 . .
C70 C71 C72 C67 0.0 . .
C68 C67 C72 C71 0.0 . .
C49 C67 C72 C71 -178.6(9) . .
O5 C49 C73 C74 -10.7(13) . .
C50 C49 C73 C74 -160.5(9) . .
O5 C49 C73 C78 -167.6(8) . .
C50 C49 C73 C78 42.6(11) . .
C78 C73 C74 C75 0.0 . .
C49 C73 C74 C75 -155.9(13) . .
C73 C74 C75 C76 0.0 . .
C74 C75 C76 C77 0.0 . .
C75 C76 C77 C78 0.0 . .
C76 C77 C78 C73 0.0 . .
C74 C73 C78 C77 0.0 . .
C49 C73 C78 C77 157.1(12) . .
O8 C66 C79 C84 -16.7(8) . .
C65 C66 C79 C84 161.4(6) . .
O8 C66 C79 C80 160.1(6) . .
C65 C66 C79 C80 -21.8(9) . .
C84 C79 C80 C81 -1.7(10) . .
C66 C79 C80 C81 -178.6(6) . .
C79 C80 C81 C82 1.9(12) . .
C80 C81 C82 C83 -2.5(12) . .
C81 C82 C83 C84 2.8(13) . .
C80 C79 C84 C83 2.1(10) . .
C66 C79 C84 C83 179.1(6) . .
C82 C83 C84 C79 -2.7(12) . .
C89 N3 C85 C86 2.4(10) . .
Co1 N3 C85 C86 -178.3(6) . .
N3 C85 C86 C87 -2.4(12) . .
C85 C86 C87 C88 1.4(17) . .
C86 C87 C88 C89 -0.4(19) . .
C85 N3 C89 C88 -1.4(11) . .
Co1 N3 C89 C88 179.4(7) . .
C87 C88 C89 N3 0.4(15) . .
C94 N4 C90 C91 -0.8(11) . .
Co1 N4 C90 C91 -179.1(7) . .
N4 C90 C91 C92 -0.8(16) . .
C90 C91 C92 C93 2(2) . .
C91 C92 C93 C94 -1(2) . .
C90 N4 C94 C93 1.5(12) . .
Co1 N4 C94 C93 179.8(7) . .
C92 C93 C94 N4 -0.7(17) . .
C99 N5 C95 C96 -3.3(10) . .
Co2 N5 C95 C96 178.4(6) . .
N5 C95 C96 C97 3.1(15) . .
C95 C96 C97 C98 -1.2(19) . .
C96 C97 C98 C99 -0.4(18) . .
C95 N5 C99 C98 1.7(10) . .
Co2 N5 C99 C98 -180.0(6) . .
C97 C98 C99 N5 0.2(14) . .
C104 N6 C100 C101 0.2(10) . .
Co2 N6 C100 C101 179.1(6) . .
N6 C100 C101 C102 -1.3(12) . .
C100 C101 C102 C103 3.5(14) . .
C101 C102 C103 C104 -4.5(14) . .
C102 C103 C104 N6 3.5(12) . .
C100 N6 C104 C103 -1.2(9) . .
Co2 N6 C104 C103 179.9(5) . .
C15 N1 C105 C106 125.5(18) . .
C4 N1 C105 C106 -53(2) . .
N1 C105 C106 O9 122(3) . .
N1 C105 C106 N7 -65(4) . .
O9 C106 N7 C115 -169(3) . .
C105 C106 N7 C115 19(4) . .
O9 C106 N7 C107 -9(4) . .
C105 C106 N7 C107 178(3) . .
C106 N7 C107 C108 -85(3) . .
C115 N7 C107 C108 75(2) . .
N7 C107 C108 C109 -176(2) . .
C107 C108 C109 C110 178(3) . .
C108 C109 C110 C111 -173(3) . .
C109 C110 C111 C112 -155(3) . .
C110 C111 C112 C113 -157(3) . .
C111 C112 C113 C114 136(3) . .
C106 N7 C115 C116 -121(3) . .
C107 N7 C115 C116 80(3) . .
N7 C115 C116 C117 171(2) . .
C115 C116 C117 C118 177(2) . .
C116 C117 C118 C119 125(3) . .
C117 C118 C119 C120 -144(2) . .
C118 C119 C120 C121 -142(3) . .
C119 C120 C121 C122 -166(3) . .
C15 N1 C123 C124 135.1(13) . .
C4 N1 C123 C124 -58.6(17) . .
N1 C123 C124 O10 120(2) . .
N1 C123 C124 N8 -57(4) . .
O10 C124 N8 C133 169(2) . .
C123 C124 N8 C133 -14(4) . .
O10 C124 N8 C125 4(3) . .
C123 C124 N8 C125 180(3) . .
C124 N8 C125 C126 -75(2) . .
C133 N8 C125 C126 119.3(17) . .
N8 C125 C126 C127 174.3(17) . .
C125 C126 C127 C128 153(2) . .
C126 C127 C128 C129 175.3(19) . .
C127 C128 C129 C130 64(3) . .
C128 C129 C130 C131 119(3) . .
C129 C130 C131 C132 -148(4) . .
C124 N8 C133 C134 116(2) . .
C125 N8 C133 C134 -79.0(17) . .
N8 C133 C134 C135 -168.9(13) . .
C133 C134 C135 C136 153.5(18) . .
C134 C135 C136 C137 -164(2) . .
C135 C136 C137 C138 164(3) . .
C136 C137 C138 C139 166(3) . .
C137 C138 C139 C140 120(4) . .
C52 N2 C141 C142 -39(2) . .
C63 N2 C141 C142 129.8(16) . .
N2 C141 C142 O11 117(3) . .
N2 C141 C142 N9 -68(4) . .
O11 C142 N9 C151 -176(3) . .
C141 C142 N9 C151 9(5) . .
O11 C142 N9 C143 -8(4) . .
C141 C142 N9 C143 178(3) . .
C142 N9 C143 C144 -58(3) . .
C151 N9 C143 C144 111.0(15) . .
N9 C143 C144 C145 162.3(16) . .
C143 C144 C145 C146 -128(3) . .
C144 C145 C146 C147 173(3) . .
C145 C146 C147 C148 174(3) . .
C146 C147 C148 C149 -104(5) . .
C147 C148 C149 C150 155(4) . .
C142 N9 C151 C152 86(3) . .
C143 N9 C151 C152 -81.6(18) . .
N9 C151 C152 C153 51(3) . .
C151 C152 C153 C154 150.5(18) . .
C152 C153 C154 C155 109(2) . .
C153 C154 C155 C156 145(2) . .
C154 C155 C156 C157 -152(3) . .
C155 C156 C157 C158 -105(4) . .
C52 N2 C159 C160 -53(2) . .
C63 N2 C159 C160 139.6(14) . .
N2 C159 C160 O12 120(3) . .
N2 C159 C160 N10 -57(4) . .
O12 C160 N10 C169 168(3) . .
C159 C160 N10 C169 -15(4) . .
O12 C160 N10 C161 -2(4) . .
C159 C160 N10 C161 176(3) . .
C160 N10 C161 C162 -92(3) . .
C169 N10 C161 C162 97.8(18) . .
N10 C161 C162 C163 -174.7(16) . .
C161 C162 C163 C164 -86(2) . .
C162 C163 C164 C165 71(3) . .
C163 C164 C165 C166 157(3) . .
C164 C165 C166 C167 173(4) . .
C165 C166 C167 C168 -161(4) . .
C160 N10 C169 C170 152(2) . .
C161 N10 C169 C170 -38(2) . .
N10 C169 C170 C171 -94(2) . .
C169 C170 C171 C172 -79(3) . .
C170 C171 C172 C173 -170(3) . .
C171 C172 C173 C174 163(3) . .
C172 C173 C174 C175 137(4) . .
C173 C174 C175 C176 147(4) . .
C52 N2 C177 C178 55(3) . .
C63 N2 C177 C178 -115(2) . .
N2 C177 C178 O13 -117(2) . .
N2 C177 C178 N11 48(4) . .
O13 C178 N11 C187 -162(2) . .
C177 C178 N11 C187 34(4) . .
O13 C178 N11 C179 -1(3) . .
C177 C178 N11 C179 -165(3) . .
C178 N11 C179 C180 -81(3) . .
C187 N11 C179 C180 81(2) . .
N11 C179 C180 C181 128(2) . .
C179 C180 C181 C182 147(3) . .
C180 C181 C182 C183 -125(4) . .
C181 C182 C183 C184 -151(3) . .
C182 C183 C184 C185 -1(7) . .
C183 C184 C185 C186 -164(4) . .
C178 N11 C187 C188 -120(2) . .
C179 N11 C187 C188 80(2) . .
N11 C187 C188 C189 169(2) . .
C187 C188 C189 C190 -168(2) . .
C188 C189 C190 C191 -162(3) . .
C189 C190 C191 C192 86(4) . .
C190 C191 C192 C193 142(5) . .
C191 C192 C193 C194 129(5) . .
